data_7225278
loop_
_publ_author_name
'Islam, Md. Monarul'
'Akther, Thamina'
'Ikejiri, Yusuke'
'Matsumoto, Taisuke'
'Tanaka, Junji'
'Rahman, Shofiur'
'Georghiou, Paris Elias'
'Hughes, David L.'
'Redshaw, Carl'
'Yamato, Takehiko'

_publ_section_title
;
 Synthesis, structural properties, electrophilic substitution reactions
 and DFT computational studies of calix[3]benzofurans
;
_journal_name_full 'RSC Adv.'
_journal_paper_doi 10.1039/C6RA06219A
_journal_year 2016
_chemical_formula_moiety 'C39 H39 Br3 O3, C H Cl3, ca 6(C H4 O)'
_chemical_formula_structural 'a tris-benzofuran calixarene'
_chemical_formula_sum 'C46 H64 Br3 Cl3 O9'
_chemical_formula_weight 1107.05
_space_group_crystal_system trigonal
_space_group_IT_number 148
_space_group_name_Hall '-R 3'
_space_group_name_H-M_alt 'R -3 :H'
_symmetry_space_group_name_Hall '-R 3'
_symmetry_space_group_name_H-M 'R -3 :H'
_atom_sites_solution_hydrogens geom
_atom_sites_solution_primary direct
_atom_sites_solution_secondary difmap
_audit_creation_method SHELXL-2014/7
_audit_update_record
;
2016-02-29 deposited with the CCDC.
2016-05-16 downloaded from the CCDC.
;
_cell_angle_alpha 90
_cell_angle_beta 90
_cell_angle_gamma 120
_cell_formula_units_Z 6
_cell_length_a 15.4391(12)
_cell_length_b 15.4391(12)
_cell_length_c 31.782(4)
_cell_measurement_reflns_used 6100
_cell_measurement_temperature 140(1)
_cell_measurement_theta_max 24.9987
_cell_measurement_theta_min 3.6752
_cell_volume 6560.8(11)
_computing_cell_refinement
;
 CrysAlis RED, Oxford Diffraction Ltd., Version 1.171.29.9 
;
_computing_data_collection
;
 CrysAlis CCD, Oxford Diffraction Ltd., Version 1.171.29.9 
;
_computing_data_reduction
;
 CrysAlis RED, Oxford Diffraction Ltd., Version 1.171.29.9 
;
_computing_molecular_graphics 'ORTEP (Johnson, 1976 and Farrugia, 2012)'
_computing_publication_material 'SHELXL-97 (Sheldrick, 2008) and WINGX (Farrugia, 2012)'
_computing_structure_refinement 'SHELXL-2014/7 (Sheldrick, 2014)'
_computing_structure_solution 'SHELXS-97 (Sheldrick, 2008)'
_diffrn_ambient_temperature 140(1)
_diffrn_detector_area_resol_mean 16.0050
_diffrn_measured_fraction_theta_full 0.989
_diffrn_measured_fraction_theta_max 0.989
_diffrn_measurement_device_type 'Oxford Diffraction Xcalibur 3/CCD'
_diffrn_measurement_method 'Thin slice \f and \w scans'
_diffrn_radiation_monochromator graphite
_diffrn_radiation_source 'Enhance (Mo) X-ray Source'
_diffrn_radiation_type Mo-K\a
_diffrn_radiation_wavelength 0.71073
_diffrn_reflns_av_R_equivalents 0.0763
_diffrn_reflns_av_unetI/netI 0.0647
_diffrn_reflns_Laue_measured_fraction_full 0.989
_diffrn_reflns_Laue_measured_fraction_max 0.989
_diffrn_reflns_limit_h_max 16
_diffrn_reflns_limit_h_min -16
_diffrn_reflns_limit_k_max 16
_diffrn_reflns_limit_k_min -16
_diffrn_reflns_limit_l_max 34
_diffrn_reflns_limit_l_min -34
_diffrn_reflns_number 13024
_diffrn_reflns_point_group_measured_fraction_full 0.989
_diffrn_reflns_point_group_measured_fraction_max 0.989
_diffrn_reflns_theta_full 22.498
_diffrn_reflns_theta_max 22.498
_diffrn_reflns_theta_min 3.983
_exptl_absorpt_coefficient_mu 3.008
_exptl_absorpt_correction_T_max 1.049
_exptl_absorpt_correction_T_min 0.930
_exptl_absorpt_correction_type multi-scan
_exptl_absorpt_process_details
;
 CrysAlis RED, Oxford Diffraction Ltd., Version 1.171.29.9 
 Empirical absorption correction using spherical harmonics,
  implemented in SCALE3 ABSPACK scaling algorithm.
;
_exptl_crystal_colour colourless
_exptl_crystal_density_diffrn 1.681
_exptl_crystal_description block
_exptl_crystal_F_000 3408
_exptl_crystal_size_max 0.43
_exptl_crystal_size_mid 0.37
_exptl_crystal_size_min 0.25
_refine_diff_density_max 0.374
_refine_diff_density_min -0.361
_refine_diff_density_rms 0.081
_refine_ls_extinction_method none
_refine_ls_goodness_of_fit_ref 1.119
_refine_ls_hydrogen_treatment constr
_refine_ls_matrix_type full
_refine_ls_number_parameters 182
_refine_ls_number_reflns 1888
_refine_ls_number_restraints 0
_refine_ls_restrained_S_all 1.119
_refine_ls_R_factor_all 0.1143
_refine_ls_R_factor_gt 0.0722
_refine_ls_shift/su_max 0.000
_refine_ls_shift/su_mean 0.000
_refine_ls_structure_factor_coef Fsqd
_refine_ls_weighting_details 'w=1/[\s^2^(Fo^2^)+(0.0368P)^2^+104.3402P] where P=(Fo^2^+2Fc^2^)/3'
_refine_ls_weighting_scheme calc
_refine_ls_wR_factor_gt 0.1377
_refine_ls_wR_factor_ref 0.1491
_reflns_Friedel_coverage 0.000
_reflns_number_gt 1293
_reflns_number_total 1888
_reflns_threshold_expression 'I > 2\s(I)'
_cod_data_source_file c6ra06219a2.cif
_cod_data_source_block cr10d
_cod_original_cell_volume 6560.8(13)
_cod_database_code 7225278
_shelx_shelxl_version_number 2014/7
_shelx_space_group_comment
;
The symmetry employed for this shelxl refinement is uniquely defined
by the following loop, which should always be used as a source of
symmetry information in preference to the above space-group names.
They are only intended as comments.
;

loop_
_space_group_symop_operation_xyz
'x, y, z'
'-y, x-y, z'
'-x+y, -x, z'
'x+2/3, y+1/3, z+1/3'
'-y+2/3, x-y+1/3, z+1/3'
'-x+y+2/3, -x+1/3, z+1/3'
'x+1/3, y+2/3, z+2/3'
'-y+1/3, x-y+2/3, z+2/3'
'-x+y+1/3, -x+2/3, z+2/3'
'-x, -y, -z'
'y, -x+y, -z'
'x-y, x, -z'
'-x+2/3, -y+1/3, -z+1/3'
'y+2/3, -x+y+1/3, -z+1/3'
'x-y+2/3, x+1/3, -z+1/3'
'-x+1/3, -y+2/3, -z+2/3'
'y+1/3, -x+y+2/3, -z+2/3'
'x-y+1/3, x+2/3, -z+2/3'

loop_
_atom_site_label
_atom_site_type_symbol
_atom_site_fract_x
_atom_site_fract_y
_atom_site_fract_z
_atom_site_U_iso_or_equiv
_atom_site_adp_type
_atom_site_occupancy
_atom_site_site_symmetry_order
_atom_site_calc_flag
_atom_site_refinement_flags_posn
_atom_site_refinement_flags_adp
_atom_site_refinement_flags_occupancy
Br13 Br 0.41199(8) 0.38610(8) 0.57155(3) 0.0671(4) Uani 1 1 d . . .
O11 O 0.4194(4) 0.6150(4) 0.50673(17) 0.0475(16) Uani 1 1 d . . .
C12 C 0.3781(7) 0.5156(7) 0.5182(3) 0.048(2) Uani 1 1 d . . .
C13 C 0.4374(7) 0.5055(6) 0.5461(3) 0.045(2) Uani 1 1 d . . .
C14 C 0.6098(7) 0.6401(7) 0.5782(3) 0.058(3) Uani 1 1 d . . .
H14 H 0.6209 0.5979 0.5955 0.069 Uiso 1 1 calc R U .
C15 C 0.6797(7) 0.7416(7) 0.5762(3) 0.059(3) Uani 1 1 d . . .
C16 C 0.6589(7) 0.8007(7) 0.5506(3) 0.056(3) Uani 1 1 d . . .
H16 H 0.7056 0.8687 0.5499 0.067 Uiso 1 1 calc R U .
C17 C 0.5744(6) 0.7677(7) 0.5258(3) 0.046(2) Uani 1 1 d . . .
C18 C 0.5084(6) 0.6657(7) 0.5281(3) 0.046(2) Uani 1 1 d . . .
C19 C 0.5227(7) 0.6021(7) 0.5540(3) 0.045(2) Uani 1 1 d . . .
C151 C 0.7771(10) 0.7879(9) 0.6006(4) 0.086(4) Uani 1 1 d . . .
C152 C 0.7856(10) 0.8722(8) 0.6274(4) 0.105(5) Uani 1 1 d . . .
H15A H 0.7786 0.9192 0.6100 0.158 Uiso 1 1 calc R U .
H15B H 0.7338 0.8460 0.6483 0.158 Uiso 1 1 calc R U .
H15C H 0.8497 0.9052 0.6410 0.158 Uiso 1 1 calc R U .
C153 C 0.8665(10) 0.8360(12) 0.5673(5) 0.134(6) Uani 1 1 d . . .
H15D H 0.8600 0.8837 0.5502 0.201 Uiso 1 1 calc R U .
H15E H 0.9293 0.8689 0.5820 0.201 Uiso 1 1 calc R U .
H15F H 0.8640 0.7842 0.5497 0.201 Uiso 1 1 calc R U .
C154 C 0.7874(13) 0.7154(9) 0.6265(6) 0.205(11) Uani 1 1 d . . .
H15G H 0.7818 0.6621 0.6091 0.307 Uiso 1 1 calc R U .
H15H H 0.8515 0.7478 0.6401 0.307 Uiso 1 1 calc R U .
H15I H 0.7356 0.6886 0.6475 0.307 Uiso 1 1 calc R U .
C121 C 0.2804(6) 0.4433(7) 0.4992(3) 0.050(2) Uani 1 1 d . . .
H12A H 0.2784 0.3801 0.4948 0.059 Uiso 1 1 calc R U .
H12B H 0.2746 0.4681 0.4720 0.059 Uiso 1 1 calc R U .
O31 O 0.300(2) 0.4977(14) 0.6783(6) 0.079(5) Uiso 0.51 1 d . . P
C32 C 0.398(8) 0.593(8) 0.626(4) 0.09(3) Uiso 0.13 1 d . . P
C33 C 0.347(3) 0.524(2) 0.6504(7) 0.083(6) Uiso 0.68 1 d . . P
C34 C 0.211(2) 0.5012(15) 0.6501(8) 0.073(5) Uiso 0.6 1 d . . P
C35 C 0.267(2) 0.529(2) 0.6238(10) 0.098(9) Uiso 0.52 1 d . . P
C36 C 0.279(3) 0.5014(17) 0.6463(8) 0.068(6) Uiso 0.54 1 d . . P
C37 C 0.413(3) 0.568(3) 0.6549(8) 0.079(6) Uiso 0.64 1 d . . P
C38 C 0.376(6) 0.655(7) 0.608(2) 0.10(2) Uiso 0.19 1 d . . P
C39 C 0.3333 0.6667 0.5976(18) 0.098(17) Uiso 0.51 3 d S . P
C2 C 0.3333 0.6667 0.4083(5) 0.052(4) Uani 1 3 d S T P
H2 H 0.3333 0.6667 0.4391 0.063 Uiso 1 3 calc R U P
Cl2 Cl 0.45407(17) 0.75125(18) 0.39032(8) 0.0614(7) Uani 1 1 d . . .

loop_
_atom_site_aniso_label
_atom_site_aniso_U_11
_atom_site_aniso_U_22
_atom_site_aniso_U_33
_atom_site_aniso_U_23
_atom_site_aniso_U_13
_atom_site_aniso_U_12
Br13 0.0752(8) 0.0567(7) 0.0814(8) -0.0022(6) -0.0062(6) 0.0421(7)
O11 0.048(4) 0.045(4) 0.048(4) 0.002(3) -0.002(3) 0.022(3)
C12 0.041(6) 0.049(6) 0.055(6) -0.006(5) 0.010(5) 0.023(5)
C13 0.045(6) 0.036(6) 0.058(6) -0.003(4) 0.005(5) 0.022(5)
C14 0.066(7) 0.059(7) 0.063(6) -0.009(5) -0.018(5) 0.042(6)
C15 0.066(7) 0.043(6) 0.085(7) -0.024(6) -0.024(6) 0.039(6)
C16 0.051(6) 0.038(6) 0.086(8) -0.014(5) -0.009(6) 0.028(5)
C17 0.036(5) 0.057(7) 0.051(6) -0.006(5) -0.005(5) 0.028(5)
C18 0.037(6) 0.048(6) 0.053(6) -0.010(5) -0.007(5) 0.021(5)
C19 0.047(6) 0.048(6) 0.053(6) -0.006(5) 0.000(5) 0.032(5)
C151 0.084(9) 0.065(8) 0.110(10) -0.034(7) -0.047(8) 0.037(7)
C152 0.136(12) 0.072(8) 0.102(10) -0.033(7) -0.073(9) 0.048(8)
C153 0.077(10) 0.139(14) 0.194(17) -0.048(12) -0.054(11) 0.060(10)
C154 0.218(18) 0.059(9) 0.33(2) -0.043(11) -0.237(19) 0.064(11)
C121 0.053(6) 0.041(6) 0.049(6) 0.002(4) 0.003(5) 0.020(5)
C2 0.053(6) 0.053(6) 0.052(10) 0.000 0.000 0.026(3)
Cl2 0.0460(15) 0.0569(16) 0.0691(17) -0.0035(13) -0.0027(12) 0.0167(13)

loop_
_atom_type_symbol
_atom_type_description
_atom_type_scat_dispersion_real
_atom_type_scat_dispersion_imag
_atom_type_scat_source
C C 0.0033 0.0016 'International Tables Vol C Tables 4.2.6.8 and 6.1.1.4'
H H 0.0000 0.0000 'International Tables Vol C Tables 4.2.6.8 and 6.1.1.4'
O O 0.0106 0.0060 'International Tables Vol C Tables 4.2.6.8 and 6.1.1.4'
Br Br -0.2901 2.4595 'International Tables Vol C Tables 4.2.6.8 and 6.1.1.4'
Cl Cl 0.1484 0.1585 'International Tables Vol C Tables 4.2.6.8 and 6.1.1.4'

loop_
_geom_angle_atom_site_label_1
_geom_angle_atom_site_label_2
_geom_angle_atom_site_label_3
_geom_angle
_geom_angle_site_symmetry_1
_geom_angle_site_symmetry_3
C18 O11 C12 106.1(7) . .
C13 C12 O11 110.0(8) . .
C13 C12 C121 132.7(9) . .
O11 C12 C121 117.3(8) . .
C12 C13 C19 108.7(8) . .
C12 C13 Br13 125.8(7) . .
C19 C13 Br13 125.5(7) . .
C15 C14 C19 119.3(9) . .
C15 C14 H14 120.3 . .
C19 C14 H14 120.3 . .
C16 C15 C14 117.8(9) . .
C16 C15 C151 119.7(10) . .
C14 C15 C151 122.4(9) . .
C15 C16 C17 125.6(9) . .
C15 C16 H16 117.2 . .
C17 C16 H16 117.2 . .
C16 C17 C18 114.2(8) . .
C16 C17 C121 122.3(9) . 2_665
C18 C17 C121 123.5(8) . 2_665
O11 C18 C19 111.0(8) . .
O11 C18 C17 125.4(8) . .
C19 C18 C17 123.5(8) . .
C18 C19 C14 119.4(9) . .
C18 C19 C13 104.2(8) . .
C14 C19 C13 136.3(9) . .
C154 C151 C152 110.4(12) . .
C154 C151 C15 112.9(10) . .
C152 C151 C15 109.5(10) . .
C154 C151 C153 109.2(13) . .
C152 C151 C153 106.9(11) . .
C15 C151 C153 107.6(10) . .
C151 C152 H15A 109.5 . .
C151 C152 H15B 109.5 . .
H15A C152 H15B 109.5 . .
C151 C152 H15C 109.5 . .
H15A C152 H15C 109.5 . .
H15B C152 H15C 109.5 . .
C151 C153 H15D 109.5 . .
C151 C153 H15E 109.5 . .
H15D C153 H15E 109.5 . .
C151 C153 H15F 109.5 . .
H15D C153 H15F 109.5 . .
H15E C153 H15F 109.5 . .
C151 C154 H15G 109.5 . .
C151 C154 H15H 109.5 . .
H15G C154 H15H 109.5 . .
C151 C154 H15I 109.5 . .
H15G C154 H15I 109.5 . .
H15H C154 H15I 109.5 . .
C12 C121 C17 113.1(7) . 3_565
C12 C121 H12A 109.0 . .
C17 C121 H12A 109.0 3_565 .
C12 C121 H12B 109.0 . .
C17 C121 H12B 109.0 3_565 .
H12A C121 H12B 107.8 . .
C37 O31 C34 149(3) 14_456 15_556
C37 O31 C36 71(2) 14_456 .
C34 O31 C36 112(2) 15_556 .
C37 O31 C33 121(3) 14_456 .
C34 O31 C33 63.7(18) 15_556 .
C36 O31 C33 51.3(16) . .
C37 O31 C32 53(5) 14_456 14_456
C34 O31 C32 103(5) 15_556 14_456
C36 O31 C32 115(5) . 14_456
C33 O31 C32 141(5) . 14_456
C37 O31 C34 34.0(16) 14_456 .
C34 O31 C34 136(2) 15_556 .
C36 O31 C34 37.9(16) . .
C33 O31 C34 87.3(18) . .
C32 O31 C34 79(5) 14_456 .
C37 O31 C37 141(2) 14_456 .
C34 O31 C37 34.7(14) 15_556 .
C36 O31 C37 78.4(19) . .
C33 O31 C37 29.0(16) . .
C32 O31 C37 127(5) 14_456 .
C34 O31 C37 110.3(15) . .
C37 O31 C33 14.0(16) 14_456 14_456
C34 O31 C33 135.2(19) 15_556 14_456
C36 O31 C33 74.9(18) . 14_456
C33 O31 C33 121(2) . 14_456
C32 O31 C33 43(5) 14_456 14_456
C34 O31 C33 37.2(8) . 14_456
C37 O31 C33 133.4(14) . 14_456
C37 O31 C35 122(2) 14_456 15_556
C34 O31 C35 30.9(17) 15_556 15_556
C36 O31 C35 127.6(19) . 15_556
C33 O31 C35 90(2) . 15_556
C32 O31 C35 72(5) 14_456 15_556
C34 O31 C35 129.0(14) . 15_556
C37 O31 C35 61.5(13) . 15_556
C33 O31 C35 108.6(16) 14_456 15_556
C37 C32 C33 46(5) . .
C37 C32 C38 146(10) . .
C33 C32 C38 128(10) . .
C37 C32 O31 46(5) . 15_556
C33 C32 O31 90(8) . 15_556
C38 C32 O31 115(9) . 15_556
C37 C32 C35 103(8) . .
C33 C32 C35 59(5) . .
C38 C32 C35 74(7) . .
O31 C32 C35 138(8) 15_556 .
C37 C32 C36 74(6) . .
C33 C32 C36 29(3) . .
C38 C32 C36 101(8) . .
O31 C32 C36 114(8) 15_556 .
C35 C32 C36 29(2) . .
C37 C32 C34 77(6) . 2_665
C33 C32 C34 117(8) . 2_665
C38 C32 C34 82(7) . 2_665
O31 C32 C34 33(3) 15_556 2_665
C35 C32 C34 137(6) . 2_665
C36 C32 C34 131(6) . 2_665
C37 C32 C34 22(3) . 15_556
C33 C32 C34 33(3) . 15_556
C38 C32 C34 130(8) . 15_556
O31 C32 C34 58(5) 15_556 15_556
C35 C32 C34 84(5) . 15_556
C36 C32 C34 56(4) . 15_556
C34 C32 C34 84(5) 2_665 15_556
C37 C32 C35 111(8) . 2_665
C33 C32 C35 141(8) . 2_665
C38 C32 C35 50(5) . 2_665
O31 C32 C35 67(5) 15_556 2_665
C35 C32 C35 119(6) . 2_665
C36 C32 C35 135(6) . 2_665
C34 C32 C35 34(2) 2_665 2_665
C34 C32 C35 112(5) 15_556 2_665
C37 C32 C36 27(4) . 15_556
C33 C32 C36 64(5) . 15_556
C38 C32 C36 121(7) . 15_556
O31 C32 C36 29(3) 15_556 15_556
C35 C32 C36 110(6) . 15_556
C36 C32 C36 85(5) . 15_556
C34 C32 C36 54(3) 2_665 15_556
C34 C32 C36 30.7(19) 15_556 15_556
C35 C32 C36 85(5) 2_665 15_556
C37 C33 C36 159(3) . .
C37 C33 O31 116(3) . .
C36 C33 O31 64(2) . .
C37 C33 C34 60(2) . 15_556
C36 C33 C34 117(3) . 15_556
O31 C33 C34 56.3(17) . 15_556
C37 C33 C32 57(5) . .
C36 C33 C32 110(6) . .
O31 C33 C32 149(5) . .
C34 C33 C32 110(6) 15_556 .
C37 C33 C35 133(3) . .
C36 C33 C35 33(2) . .
O31 C33 C35 94(3) . .
C34 C33 C35 137(2) 15_556 .
C32 C33 C35 78(6) . .
C37 C33 C37 135(2) . 14_456
C36 C33 C37 38(2) . 14_456
O31 C33 C37 27.3(15) . 14_456
C34 C33 C37 79.7(18) 15_556 14_456
C32 C33 C37 134(5) . 14_456
C35 C33 C37 66.7(18) . 14_456
C37 C33 O31 14.6(17) . 15_556
C36 C33 O31 144(2) . 15_556
O31 C33 O31 118(2) . 15_556
C34 C33 O31 64.5(17) 15_556 15_556
C32 C33 O31 47(5) . 15_556
C35 C33 O31 119.2(18) . 15_556
C37 C33 O31 130.8(16) 14_456 15_556
C37 C33 C36 32.8(18) . 15_556
C36 C33 C36 135(3) . 15_556
O31 C33 C36 84(2) . 15_556
C34 C33 C36 30.4(17) 15_556 15_556
C32 C33 C36 80(5) . 15_556
C35 C33 C36 133.4(17) . 15_556
C37 C33 C36 102.8(16) 14_456 15_556
O31 C33 C36 34.3(8) 15_556 15_556
C37 C33 C34 147(2) . .
C36 C33 C34 12.6(17) . .
O31 C33 C34 59.0(16) . .
C34 C33 C34 108(2) 15_556 .
C32 C33 C34 109(6) . .
C35 C33 C34 35.1(16) . .
C37 C33 C34 31.6(8) 14_456 .
O31 C33 C34 134.2(13) 15_556 .
C36 C33 C34 122.7(16) 15_556 .
C37 C34 O31 110(3) 14_456 14_456
C37 C34 C36 70(2) 14_456 .
O31 C34 C36 157(3) 14_456 .
C37 C34 C33 50.2(18) 14_456 14_456
O31 C34 C33 60.0(18) 14_456 14_456
C36 C34 C33 117(3) . 14_456
C37 C34 C35 117(3) 14_456 .
O31 C34 C35 121(3) 14_456 .
C36 C34 C35 49(2) . .
C33 C34 C35 149(3) 14_456 .
C37 C34 O31 31.3(16) 14_456 .
O31 C34 O31 134(2) 14_456 .
C36 C34 O31 39.1(16) . .
C33 C34 O31 78.3(19) 14_456 .
C35 C34 O31 86(2) . .
C37 C34 C36 76(2) 14_456 14_456
O31 C34 C36 34.7(13) 14_456 14_456
C36 C34 C36 134(2) . 14_456
C33 C34 C36 28.2(15) 14_456 14_456
C35 C34 C36 136(2) . 14_456
O31 C34 C36 100.1(16) . 14_456
C37 C34 C32 137(4) 14_456 3_565
O31 C34 C32 44(4) 14_456 3_565
C36 C34 C32 120(4) . 3_565
C33 C34 C32 96(4) 14_456 3_565
C35 C34 C32 77(4) . 3_565
O31 C34 C32 135(4) . 3_565
C36 C34 C32 68(4) 14_456 3_565
C37 C34 C37 113(2) 14_456 3_565
O31 C34 C37 14.7(13) 14_456 3_565
C36 C34 C37 143(2) . 3_565
C33 C34 C37 65.4(16) 14_456 3_565
C35 C34 C37 109(2) . 3_565
O31 C34 C37 130.4(17) . 3_565
C36 C34 C37 37.4(9) 14_456 3_565
C32 C34 C37 33(4) 3_565 3_565
C37 C34 C32 23(3) 14_456 14_456
O31 C34 C32 93(4) 14_456 14_456
C36 C34 C32 80(4) . 14_456
C33 C34 C32 37(3) 14_456 14_456
C35 C34 C32 119(4) . 14_456
O31 C34 C32 42(3) . 14_456
C36 C34 C32 58(3) 14_456 14_456
C32 C34 C32 114(6) 3_565 14_456
C37 C34 C32 92(3) 3_565 14_456
C37 C34 C33 65.1(19) 14_456 .
O31 C34 C33 147(2) 14_456 .
C36 C34 C33 11.2(15) . .
C33 C34 C33 109(2) 14_456 .
C35 C34 C33 52(2) . .
O31 C34 C33 33.7(8) . .
C36 C34 C33 122.8(17) 14_456 .
C32 C34 C33 116(4) 3_565 .
C37 C34 C33 134.1(14) 3_565 .
C32 C34 C33 72(3) 14_456 .
C36 C35 C34 62(3) . .
C36 C35 C38 142(4) . 3_565
C34 C35 C38 109(4) . 3_565
C36 C35 C33 34(2) . .
C34 C35 C33 93(3) . .
C38 C35 C33 122(4) 3_565 .
C36 C35 C32 77(5) . .
C34 C35 C32 129(5) . .
C38 C35 C32 85(6) 3_565 .
C33 C35 C32 43(4) . .
C36 C35 C37 33(2) . 14_456
C34 C35 C37 29.9(16) . 14_456
C38 C35 C37 123(4) 3_565 14_456
C33 C35 C37 62.9(16) . 14_456
C32 C35 C37 101(4) . 14_456
C36 C35 O31 88(3) . 14_456
C34 C35 O31 28.4(16) . 14_456
C38 C35 O31 82(4) 3_565 14_456
C33 C35 O31 114(2) . 14_456
C32 C35 O31 135(4) . 14_456
C37 C35 O31 54.3(14) 14_456 14_456
C36 C35 C38 114(4) . .
C34 C35 C38 135(3) . .
C38 C35 C38 44(6) 3_565 .
C33 C35 C38 82(3) . .
C32 C35 C38 41(4) . .
C37 C35 C38 123(3) 14_456 .
O31 C35 C38 117(3) 14_456 .
C36 C35 C32 124(5) . 3_565
C34 C35 C32 69(4) . 3_565
C38 C35 C32 42(4) 3_565 3_565
C33 C35 C32 136(4) . 3_565
C32 C35 C32 120(6) . 3_565
C37 C35 C32 92(4) 14_456 3_565
O31 C35 C32 41(4) 14_456 3_565
C38 C35 C32 84(5) . 3_565
C36 C35 C39 135(3) . .
C34 C35 C39 127(3) . .
C38 C35 C39 21(3) 3_565 .
C33 C35 C39 106(2) . .
C32 C35 C39 66(4) . .
C37 C35 C39 132(2) 14_456 .
O31 C35 C39 101.2(18) 14_456 .
C38 C35 C39 24(2) . .
C32 C35 C39 63(4) 3_565 .
C35 C36 C33 114(4) . .
C35 C36 C34 69(4) . .
C33 C36 C34 156(3) . .
C35 C36 O31 157(3) . .
C33 C36 O31 64(2) . .
C34 C36 O31 103(3) . .
C35 C36 C37 122(4) . 14_456
C33 C36 C37 113(3) . 14_456
C34 C36 C37 54.1(18) . 14_456
O31 C36 C37 49.4(17) . 14_456
C35 C36 C34 134(3) . 15_556
C33 C36 C34 34.4(18) . 15_556
C34 C36 C34 126(2) . 15_556
O31 C36 C34 33.1(14) . 15_556
C37 C36 C34 78.7(19) 14_456 15_556
C35 C36 C32 74(5) . .
C33 C36 C32 40(4) . .
C34 C36 C32 132(4) . .
O31 C36 C32 99(5) . .
C37 C36 C32 136(4) 14_456 .
C34 C36 C32 66(4) 15_556 .
C35 C36 C37 108(3) . .
C33 C36 C37 10.6(17) . .
C34 C36 C37 147(2) . .
O31 C36 C37 65.9(18) . .
C37 C36 C37 111(2) 14_456 .
C34 C36 C37 33.3(9) 15_556 .
C32 C36 C37 34(4) . .
C35 C36 C33 97(3) . 14_456
C33 C36 C33 128(3) . 14_456
C34 C36 C33 32.6(16) . 14_456
O31 C36 C33 70.8(18) . 14_456
C37 C36 C33 24.6(14) 14_456 14_456
C34 C36 C33 94.5(15) 15_556 14_456
C32 C36 C33 132(3) . 14_456
C37 C36 C33 122.7(17) . 14_456
C35 C36 C32 125(4) . 14_456
C33 C36 C32 92(4) . 14_456
C34 C36 C32 69(3) . 14_456
O31 C36 C32 36(3) . 14_456
C37 C36 C32 24(3) 14_456 14_456
C34 C36 C32 58(3) 15_556 14_456
C32 C36 C32 112(5) . 14_456
C37 C36 C32 89(3) . 14_456
C33 C36 C32 37(3) 14_456 14_456
C33 C37 O31 151(3) . 15_556
C33 C37 C34 70(2) . 15_556
O31 C37 C34 115(3) 15_556 15_556
C33 C37 C32 77(6) . .
O31 C37 C32 82(6) 15_556 .
C34 C37 C32 134(6) 15_556 .
C33 C37 C36 123(3) . 15_556
O31 C37 C36 59.3(19) 15_556 15_556
C34 C37 C36 56(2) 15_556 15_556
C32 C37 C36 128(6) . 15_556
C33 C37 O31 35.1(17) . .
O31 C37 O31 141(2) 15_556 .
C34 C37 O31 35.1(16) 15_556 .
C32 C37 O31 106(6) . .
C36 C37 O31 89(2) 15_556 .
C33 C37 C33 139(3) . 15_556
O31 C37 C33 31.4(14) 15_556 15_556
C34 C37 C33 83(2) 15_556 15_556
C32 C37 C33 103(6) . 15_556
C36 C37 C33 29.1(15) 15_556 15_556
O31 C37 C33 111.9(16) . 15_556
C33 C37 C36 10.9(17) . .
O31 C37 C36 141(2) 15_556 .
C34 C37 C36 70(2) 15_556 .
C32 C37 C36 71(6) . .
C36 C37 C36 118(2) 15_556 .
O31 C37 C36 35.6(9) . .
C33 C37 C36 129.8(16) 15_556 .
C33 C37 C35 98(3) . 15_556
O31 C37 C35 82(2) 15_556 15_556
C34 C37 C35 32.9(18) 15_556 15_556
C32 C37 C35 131(6) . 15_556
C36 C37 C35 24.7(19) 15_556 15_556
O31 C37 C35 64.2(15) . 15_556
C33 C37 C35 50.4(17) 15_556 15_556
C36 C37 C35 94.3(17) . 15_556
C33 C37 C34 135(2) . 2_665
O31 C37 C34 16.1(14) 15_556 2_665
C34 C37 C34 114(2) 15_556 2_665
C32 C37 C34 70(6) . 2_665
C36 C37 C34 63.9(17) 15_556 2_665
O31 C37 C34 131.6(16) . 2_665
C33 C37 C34 35.0(8) 15_556 2_665
C36 C37 C34 124.8(15) . 2_665
C35 C37 C34 82.3(17) 15_556 2_665
C39 C38 C32 150(10) . .
C39 C38 C38 38(4) . 3_565
C32 C38 C38 114(10) . 3_565
C39 C38 C38 38(4) . 2_665
C32 C38 C38 154(6) . 2_665
C38 C38 C38 60.00(3) 3_565 2_665
C39 C38 C35 120(9) . 2_665
C32 C38 C35 88(7) . 2_665
C38 C38 C35 140(7) 3_565 2_665
C38 C38 C35 85(8) 2_665 2_665
C39 C38 C35 87(6) . .
C32 C38 C35 64(6) . .
C38 C38 C35 51(6) 3_565 .
C38 C38 C35 109(6) 2_665 .
C35 C38 C35 143(5) 2_665 .
C38 C39 C38 104(9) . 2_665
C38 C39 C38 104(9) . 3_565
C38 C39 C38 104(9) 2_665 3_565
C38 C39 C35 69(6) . .
C38 C39 C35 129(8) 2_665 .
C38 C39 C35 39(6) 3_565 .
C38 C39 C35 129(8) . 3_565
C38 C39 C35 39(6) 2_665 3_565
C38 C39 C35 69(6) 3_565 3_565
C35 C39 C35 104.3(19) . 3_565
C38 C39 C35 39(6) . 2_665
C38 C39 C35 69(6) 2_665 2_665
C38 C39 C35 129(8) 3_565 2_665
C35 C39 C35 104.3(19) . 2_665
C35 C39 C35 104.3(19) 3_565 2_665
Cl2 C2 Cl2 109.9(5) 3_565 .
Cl2 C2 Cl2 109.9(5) 3_565 2_665
Cl2 C2 Cl2 109.9(5) . 2_665
Cl2 C2 H2 109.0 3_565 .
Cl2 C2 H2 109.0 . .
Cl2 C2 H2 109.0 2_665 .

loop_
_geom_bond_atom_site_label_1
_geom_bond_atom_site_label_2
_geom_bond_distance
_geom_bond_site_symmetry_2
Br13 C13 1.866(9) .
O11 C18 1.374(10) .
O11 C12 1.384(10) .
C12 C13 1.338(12) .
C12 C121 1.484(12) .
C13 C19 1.435(12) .
C14 C15 1.391(13) .
C14 C19 1.399(12) .
C14 H14 0.9300 .
C15 C16 1.375(12) .
C15 C151 1.515(14) .
C16 C17 1.385(12) .
C16 H16 0.9300 .
C17 C18 1.385(12) .
C17 C121 1.493(12) 2_665
C18 C19 1.381(12) .
C151 C154 1.461(16) .
C151 C152 1.505(15) .
C151 C153 1.599(19) .
C152 H15A 0.9600 .
C152 H15B 0.9600 .
C152 H15C 0.9600 .
C153 H15D 0.9600 .
C153 H15E 0.9600 .
C153 H15F 0.9600 .
C154 H15G 0.9600 .
C154 H15H 0.9600 .
C154 H15I 0.9600 .
C121 C17 1.493(12) 3_565
C121 H12A 0.9700 .
C121 H12B 0.9700 .
O31 C37 0.95(3) 14_456
O31 C34 1.04(2) 15_556
O31 C36 1.08(3) .
O31 C33 1.08(2) .
O31 C32 1.32(11) 14_456
O31 C34 1.67(2) .
O31 C37 1.69(3) .
O31 C33 1.81(3) 14_456
O31 C35 1.88(4) 15_556
C32 C37 1.06(11) .
C32 C33 1.23(11) .
C32 C38 1.30(11) .
C32 O31 1.32(11) 15_556
C32 C35 1.76(11) .
C32 C36 1.79(11) .
C32 C34 1.85(11) 2_665
C32 C34 1.93(12) 15_556
C32 C35 1.93(11) 2_665
C32 C36 2.03(12) 15_556
C33 C37 0.91(3) .
C33 C36 0.94(3) .
C33 C34 1.12(2) 15_556
C33 C35 1.54(5) .
C33 C37 1.78(3) 14_456
C33 O31 1.81(3) 15_556
C33 C36 1.85(3) 15_556
C33 C34 1.94(3) .
C34 C37 1.03(3) 14_456
C34 O31 1.04(2) 14_456
C34 C36 1.05(3) .
C34 C33 1.12(2) 14_456
C34 C35 1.12(4) .
C34 C36 1.76(3) 14_456
C34 C32 1.85(11) 3_565
C34 C37 1.92(3) 3_565
C34 C32 1.93(12) 14_456
C35 C36 0.90(3) .
C35 C38 1.47(8) 3_565
C35 C37 1.83(4) 14_456
C35 O31 1.88(4) 14_456
C35 C38 1.89(10) .
C35 C32 1.93(11) 3_565
C35 C39 2.02(4) .
C36 C37 1.19(3) 14_456
C36 C34 1.76(3) 15_556
C36 C37 1.82(4) .
C36 C33 1.85(3) 14_456
C36 C32 2.03(12) 14_456
C37 O31 0.95(3) 15_556
C37 C34 1.03(3) 15_556
C37 C36 1.19(3) 15_556
C37 C33 1.78(3) 15_556
C37 C35 1.83(4) 15_556
C37 C34 1.92(3) 2_665
C38 C39 0.83(7) .
C38 C38 1.32(13) 3_565
C38 C38 1.32(13) 2_665
C38 C35 1.47(8) 2_665
C39 C38 0.83(7) 2_665
C39 C38 0.83(7) 3_565
C39 C35 2.02(4) 3_565
C39 C35 2.02(4) 2_665
C2 Cl2 1.753(6) 3_565
C2 Cl2 1.753(6) .
C2 Cl2 1.753(6) 2_665
C2 H2 0.9800 .

loop_
_geom_torsion_atom_site_label_1
_geom_torsion_atom_site_label_2
_geom_torsion_atom_site_label_3
_geom_torsion_atom_site_label_4
_geom_torsion
_geom_torsion_site_symmetry_1
_geom_torsion_site_symmetry_4
C18 O11 C12 C13 1.4(9) . .
C18 O11 C12 C121 -179.8(7) . .
O11 C12 C13 C19 0.0(10) . .
C121 C12 C13 C19 -178.5(9) . .
O11 C12 C13 Br13 178.6(6) . .
C121 C12 C13 Br13 0.1(15) . .
C19 C14 C15 C16 0.8(14) . .
C19 C14 C15 C151 -178.3(10) . .
C14 C15 C16 C17 -1.0(15) . .
C151 C15 C16 C17 178.2(10) . .
C15 C16 C17 C18 -0.5(14) . .
C15 C16 C17 C121 179.2(9) . 2_665
C12 O11 C18 C19 -2.3(9) . .
C12 O11 C18 C17 180.0(8) . .
C16 C17 C18 O11 179.8(8) . .
C121 C17 C18 O11 0.1(14) 2_665 .
C16 C17 C18 C19 2.4(13) . .
C121 C17 C18 C19 -177.3(8) 2_665 .
O11 C18 C19 C14 179.7(7) . .
C17 C18 C19 C14 -2.6(14) . .
O11 C18 C19 C13 2.3(9) . .
C17 C18 C19 C13 -180.0(8) . .
C15 C14 C19 C18 0.9(13) . .
C15 C14 C19 C13 177.2(10) . .
C12 C13 C19 C18 -1.4(10) . .
Br13 C13 C19 C18 -180.0(6) . .
C12 C13 C19 C14 -178.1(10) . .
Br13 C13 C19 C14 3.3(15) . .
C16 C15 C151 C154 179.6(13) . .
C14 C15 C151 C154 -1.3(18) . .
C16 C15 C151 C152 56.1(15) . .
C14 C15 C151 C152 -124.7(11) . .
C16 C15 C151 C153 -59.8(13) . .
C14 C15 C151 C153 119.4(12) . .
C13 C12 C121 C17 85.3(12) . 3_565
O11 C12 C121 C17 -93.2(9) . 3_565
C37 O31 C33 C37 142(4) 14_456 .
C34 O31 C33 C37 -3(3) 15_556 .
C36 O31 C33 C37 156(4) . .
C32 O31 C33 C37 74(9) 14_456 .
C34 O31 C33 C37 143(3) . .
C33 O31 C33 C37 126(2) 14_456 .
C35 O31 C33 C37 14(3) 15_556 .
C37 O31 C33 C36 -14(3) 14_456 .
C34 O31 C33 C36 -159(3) 15_556 .
C32 O31 C33 C36 -82(9) 14_456 .
C34 O31 C33 C36 -13(2) . .
C37 O31 C33 C36 -156(4) . .
C33 O31 C33 C36 -31(3) 14_456 .
C35 O31 C33 C36 -142(2) 15_556 .
C37 O31 C33 C34 145(3) 14_456 15_556
C36 O31 C33 C34 159(3) . 15_556
C32 O31 C33 C34 77(9) 14_456 15_556
C34 O31 C33 C34 146(2) . 15_556
C37 O31 C33 C34 3(3) . 15_556
C33 O31 C33 C34 129(2) 14_456 15_556
C35 O31 C33 C34 17.4(17) 15_556 15_556
C37 O31 C33 C32 73(12) 14_456 .
C34 O31 C33 C32 -72(12) 15_556 .
C36 O31 C33 C32 88(12) . .
C32 O31 C33 C32 5(17) 14_456 .
C34 O31 C33 C32 75(12) . .
C37 O31 C33 C32 -69(12) . .
C33 O31 C33 C32 57(12) 14_456 .
C35 O31 C33 C32 -54(12) 15_556 .
C37 O31 C33 C35 -1(3) 14_456 .
C34 O31 C33 C35 -146(2) 15_556 .
C36 O31 C33 C35 14(2) . .
C32 O31 C33 C35 -69(9) 14_456 .
C34 O31 C33 C35 0.6(16) . .
C37 O31 C33 C35 -143(3) . .
C33 O31 C33 C35 -17(2) 14_456 .
C35 O31 C33 C35 -128(2) 15_556 .
C34 O31 C33 C37 -145(3) 15_556 14_456
C36 O31 C33 C37 14(3) . 14_456
C32 O31 C33 C37 -68(8) 14_456 14_456
C34 O31 C33 C37 1(2) . 14_456
C37 O31 C33 C37 -142(4) . 14_456
C33 O31 C33 C37 -16.3(18) 14_456 14_456
C35 O31 C33 C37 -128(3) 15_556 14_456
C37 O31 C33 O31 126(2) 14_456 15_556
C34 O31 C33 O31 -20(2) 15_556 15_556
C36 O31 C33 O31 140(3) . 15_556
C32 O31 C33 O31 58(9) 14_456 15_556
C34 O31 C33 O31 126.9(16) . 15_556
C37 O31 C33 O31 -16.3(18) . 15_556
C33 O31 C33 O31 109.3(12) 14_456 15_556
C35 O31 C33 O31 -2(2) 15_556 15_556
C37 O31 C33 C36 133(3) 14_456 15_556
C34 O31 C33 C36 -12.6(15) 15_556 15_556
C36 O31 C33 C36 147(3) . 15_556
C32 O31 C33 C36 65(9) 14_456 15_556
C34 O31 C33 C36 133.8(13) . 15_556
C37 O31 C33 C36 -9(2) . 15_556
C33 O31 C33 C36 116.2(15) 14_456 15_556
C35 O31 C33 C36 4.8(15) 15_556 15_556
C37 O31 C33 C34 -1(2) 14_456 .
C34 O31 C33 C34 -146(2) 15_556 .
C36 O31 C33 C34 13(2) . .
C32 O31 C33 C34 -69(9) 14_456 .
C37 O31 C33 C34 -143(3) . .
C33 O31 C33 C34 -17.6(14) 14_456 .
C35 O31 C33 C34 -129.1(14) 15_556 .
C38 C32 C33 C37 -136(13) . .
O31 C32 C33 C37 -14(3) 15_556 .
C35 C32 C33 C37 -165(5) . .
C36 C32 C33 C37 -160(4) . .
C34 C32 C33 C37 -34(5) 2_665 .
C34 C32 C33 C37 -29(5) 15_556 .
C35 C32 C33 C37 -66(12) 2_665 .
C36 C32 C33 C37 -26(3) 15_556 .
C37 C32 C33 C36 160(4) . .
C38 C32 C33 C36 25(13) . .
O31 C32 C33 C36 147(4) 15_556 .
C35 C32 C33 C36 -4(4) . .
C34 C32 C33 C36 127(6) 2_665 .
C34 C32 C33 C36 131(5) 15_556 .
C35 C32 C33 C36 94(13) 2_665 .
C36 C32 C33 C36 134(3) 15_556 .
C37 C32 C33 O31 86(12) . .
C38 C32 C33 O31 -49(20) . .
O31 C32 C33 O31 73(13) 15_556 .
C35 C32 C33 O31 -78(11) . .
C36 C32 C33 O31 -74(10) . .
C34 C32 C33 O31 53(15) 2_665 .
C34 C32 C33 O31 57(10) 15_556 .
C35 C32 C33 O31 20(23) 2_665 .
C36 C32 C33 O31 60(11) 15_556 .
C37 C32 C33 C34 29(5) . 15_556
C38 C32 C33 C34 -107(11) . 15_556
O31 C32 C33 C34 16(7) 15_556 15_556
C35 C32 C33 C34 -136(3) . 15_556
C36 C32 C33 C34 -131(5) . 15_556
C34 C32 C33 C34 -5(8) 2_665 15_556
C35 C32 C33 C34 -37(14) 2_665 15_556
C36 C32 C33 C34 3(3) 15_556 15_556
C37 C32 C33 C35 165(5) . .
C38 C32 C33 C35 29(11) . .
O31 C32 C33 C35 151(5) 15_556 .
C36 C32 C33 C35 4(4) . .
C34 C32 C33 C35 131(7) 2_665 .
C34 C32 C33 C35 136(3) 15_556 .
C35 C32 C33 C35 99(13) 2_665 .
C36 C32 C33 C35 139(2) 15_556 .
C37 C32 C33 C37 124(6) . 14_456
C38 C32 C33 C37 -12(16) . 14_456
O31 C32 C33 C37 110(6) 15_556 14_456
C35 C32 C33 C37 -41(6) . 14_456
C36 C32 C33 C37 -37(4) . 14_456
C34 C32 C33 C37 90(9) 2_665 14_456
C34 C32 C33 C37 95(6) 15_556 14_456
C35 C32 C33 C37 58(16) 2_665 14_456
C36 C32 C33 C37 98(6) 15_556 14_456
C37 C32 C33 O31 14(3) . 15_556
C38 C32 C33 O31 -122(14) . 15_556
C35 C32 C33 O31 -151(5) . 15_556
C36 C32 C33 O31 -147(4) . 15_556
C34 C32 C33 O31 -20(3) 2_665 15_556
C34 C32 C33 O31 -16(7) 15_556 15_556
C35 C32 C33 O31 -52(11) 2_665 15_556
C36 C32 C33 O31 -12(4) 15_556 15_556
C37 C32 C33 C36 26(3) . 15_556
C38 C32 C33 C36 -110(11) . 15_556
O31 C32 C33 C36 12(4) 15_556 15_556
C35 C32 C33 C36 -139(2) . 15_556
C36 C32 C33 C36 -134(3) . 15_556
C34 C32 C33 C36 -8(6) 2_665 15_556
C34 C32 C33 C36 -3(3) 15_556 15_556
C35 C32 C33 C36 -40(12) 2_665 15_556
C37 C32 C33 C34 147(3) . .
C38 C32 C33 C34 11(13) . .
O31 C32 C33 C34 134(4) 15_556 .
C35 C32 C33 C34 -18(3) . .
C36 C32 C33 C34 -13.2(19) . .
C34 C32 C33 C34 113(6) 2_665 .
C34 C32 C33 C34 118(4) 15_556 .
C35 C32 C33 C34 81(13) 2_665 .
C36 C32 C33 C34 121(2) 15_556 .
C34 O31 C34 C37 -132(4) 15_556 14_456
C36 O31 C34 C37 165(4) . 14_456
C33 O31 C34 C37 -178(3) . 14_456
C32 O31 C34 C37 -35(5) 14_456 14_456
C37 O31 C34 C37 -160(3) . 14_456
C33 O31 C34 C37 -24(3) 14_456 14_456
C35 O31 C34 C37 -91(3) 15_556 14_456
C37 O31 C34 O31 47(4) 14_456 14_456
C34 O31 C34 O31 -85.1(19) 15_556 14_456
C36 O31 C34 O31 -148(4) . 14_456
C33 O31 C34 O31 -131(3) . 14_456
C32 O31 C34 O31 12(5) 14_456 14_456
C37 O31 C34 O31 -113(3) . 14_456
C33 O31 C34 O31 23(2) 14_456 14_456
C35 O31 C34 O31 -44(4) 15_556 14_456
C37 O31 C34 C36 -165(4) 14_456 .
C34 O31 C34 C36 63(4) 15_556 .
C33 O31 C34 C36 17(3) . .
C32 O31 C34 C36 160(5) 14_456 .
C37 O31 C34 C36 35(2) . .
C33 O31 C34 C36 171(3) 14_456 .
C35 O31 C34 C36 104(3) 15_556 .
C37 O31 C34 C33 24(3) 14_456 14_456
C34 O31 C34 C33 -108(3) 15_556 14_456
C36 O31 C34 C33 -171(3) . 14_456
C33 O31 C34 C33 -154(2) . 14_456
C32 O31 C34 C33 -11(5) 14_456 14_456
C37 O31 C34 C33 -136.4(17) . 14_456
C35 O31 C34 C33 -67(3) 15_556 14_456
C37 O31 C34 C35 177(4) 14_456 .
C34 O31 C34 C35 45(4) 15_556 .
C36 O31 C34 C35 -17(3) . .
C33 O31 C34 C35 -1(2) . .
C32 O31 C34 C35 142(5) 14_456 .
C37 O31 C34 C35 17(2) . .
C33 O31 C34 C35 154(3) 14_456 .
C35 O31 C34 C35 86(3) 15_556 .
C37 O31 C34 C36 41(3) 14_456 14_456
C34 O31 C34 C36 -91(3) 15_556 14_456
C36 O31 C34 C36 -153(3) . 14_456
C33 O31 C34 C36 -136.5(16) . 14_456
C32 O31 C34 C36 7(5) 14_456 14_456
C37 O31 C34 C36 -118.4(17) . 14_456
C33 O31 C34 C36 18.0(14) 14_456 14_456
C35 O31 C34 C36 -49(3) 15_556 14_456
C37 O31 C34 C32 111(6) 14_456 3_565
C34 O31 C34 C32 -21(6) 15_556 3_565
C36 O31 C34 C32 -84(6) . 3_565
C33 O31 C34 C32 -67(6) . 3_565
C32 O31 C34 C32 76(6) 14_456 3_565
C37 O31 C34 C32 -49(6) . 3_565
C33 O31 C34 C32 87(6) 14_456 3_565
C35 O31 C34 C32 20(6) 15_556 3_565
C37 O31 C34 C37 66(3) 14_456 3_565
C34 O31 C34 C37 -66(3) 15_556 3_565
C36 O31 C34 C37 -128(3) . 3_565
C33 O31 C34 C37 -112(2) . 3_565
C32 O31 C34 C37 31(5) 14_456 3_565
C37 O31 C34 C37 -94(2) . 3_565
C33 O31 C34 C37 42.6(18) 14_456 3_565
C35 O31 C34 C37 -25(3) 15_556 3_565
C37 O31 C34 C32 35(5) 14_456 14_456
C34 O31 C34 C32 -97(5) 15_556 14_456
C36 O31 C34 C32 -160(5) . 14_456
C33 O31 C34 C32 -143(5) . 14_456
C37 O31 C34 C32 -125(5) . 14_456
C33 O31 C34 C32 11(5) 14_456 14_456
C35 O31 C34 C32 -56(5) 15_556 14_456
C37 O31 C34 C33 178(3) 14_456 .
C34 O31 C34 C33 46(2) 15_556 .
C36 O31 C34 C33 -17(3) . .
C32 O31 C34 C33 143(5) 14_456 .
C37 O31 C34 C33 18.1(14) . .
C33 O31 C34 C33 154(2) 14_456 .
C35 O31 C34 C33 87(2) 15_556 .
C37 C34 C35 C36 16(3) 14_456 .
O31 C34 C35 C36 155(3) 14_456 .
C33 C34 C35 C36 73(7) 14_456 .
O31 C34 C35 C36 14(2) . .
C36 C34 C35 C36 115(4) 14_456 .
C32 C34 C35 C36 153(4) 3_565 .
C37 C34 C35 C36 146(3) 3_565 .
C32 C34 C35 C36 42(5) 14_456 .
C33 C34 C35 C36 14(2) . .
C37 C34 C35 C38 -123(4) 14_456 3_565
O31 C34 C35 C38 16(5) 14_456 3_565
C36 C34 C35 C38 -139(5) . 3_565
C33 C34 C35 C38 -66(8) 14_456 3_565
O31 C34 C35 C38 -125(4) . 3_565
C36 C34 C35 C38 -24(6) 14_456 3_565
C32 C34 C35 C38 14(5) 3_565 3_565
C37 C34 C35 C38 7(5) 3_565 3_565
C32 C34 C35 C38 -97(6) 14_456 3_565
C33 C34 C35 C38 -125(4) . 3_565
C37 C34 C35 C33 2(3) 14_456 .
O31 C34 C35 C33 141(3) 14_456 .
C36 C34 C35 C33 -14(2) . .
C33 C34 C35 C33 59(7) 14_456 .
O31 C34 C35 C33 0.6(16) . .
C36 C34 C35 C33 101(3) 14_456 .
C32 C34 C35 C33 139(4) 3_565 .
C37 C34 C35 C33 132.0(18) 3_565 .
C32 C34 C35 C33 29(4) 14_456 .
C37 C34 C35 C32 -24(6) 14_456 .
O31 C34 C35 C32 115(6) 14_456 .
C36 C34 C35 C32 -40(5) . .
C33 C34 C35 C32 33(9) 14_456 .
O31 C34 C35 C32 -25(6) . .
C36 C34 C35 C32 75(6) 14_456 .
C32 C34 C35 C32 113(7) 3_565 .
C37 C34 C35 C32 106(5) 3_565 .
C32 C34 C35 C32 3(6) 14_456 .
C33 C34 C35 C32 -26(5) . .
O31 C34 C35 C37 139(4) 14_456 14_456
C36 C34 C35 C37 -16(3) . 14_456
C33 C34 C35 C37 57(5) 14_456 14_456
O31 C34 C35 C37 -2(2) . 14_456
C36 C34 C35 C37 99(4) 14_456 14_456
C32 C34 C35 C37 137(4) 3_565 14_456
C37 C34 C35 C37 130(4) 3_565 14_456
C32 C34 C35 C37 26(4) 14_456 14_456
C33 C34 C35 C37 -2(3) . 14_456
C37 C34 C35 O31 -139(4) 14_456 14_456
C36 C34 C35 O31 -155(3) . 14_456
C33 C34 C35 O31 -82(6) 14_456 14_456
O31 C34 C35 O31 -141(3) . 14_456
C36 C34 C35 O31 -40(2) 14_456 14_456
C32 C34 C35 O31 -2(4) 3_565 14_456
C37 C34 C35 O31 -9.3(17) 3_565 14_456
C32 C34 C35 O31 -113(5) 14_456 14_456
C33 C34 C35 O31 -141(3) . 14_456
C37 C34 C35 C38 -80(5) 14_456 .
O31 C34 C35 C38 59(6) 14_456 .
C36 C34 C35 C38 -96(5) . .
C33 C34 C35 C38 -23(9) 14_456 .
O31 C34 C35 C38 -82(5) . .
C36 C34 C35 C38 19(7) 14_456 .
C32 C34 C35 C38 57(6) 3_565 .
C37 C34 C35 C38 50(5) 3_565 .
C32 C34 C35 C38 -54(6) 14_456 .
C33 C34 C35 C38 -82(5) . .
C37 C34 C35 C32 -137(4) 14_456 3_565
O31 C34 C35 C32 2(4) 14_456 3_565
C36 C34 C35 C32 -153(4) . 3_565
C33 C34 C35 C32 -80(7) 14_456 3_565
O31 C34 C35 C32 -138(3) . 3_565
C36 C34 C35 C32 -38(4) 14_456 3_565
C37 C34 C35 C32 -7(4) 3_565 3_565
C32 C34 C35 C32 -110(7) 14_456 3_565
C33 C34 C35 C32 -139(4) . 3_565
C37 C34 C35 C39 -111(3) 14_456 .
O31 C34 C35 C39 28(5) 14_456 .
C36 C34 C35 C39 -127(4) . .
C33 C34 C35 C39 -54(8) 14_456 .
O31 C34 C35 C39 -112(3) . .
C36 C34 C35 C39 -12(5) 14_456 .
C32 C34 C35 C39 26(4) 3_565 .
C37 C34 C35 C39 19(4) 3_565 .
C32 C34 C35 C39 -84(5) 14_456 .
C33 C34 C35 C39 -113(3) . .
C37 C33 C35 C36 -155(5) . .
O31 C33 C35 C36 -23(4) . .
C34 C33 C35 C36 -66(5) 15_556 .
C32 C33 C35 C36 -172(7) . .
C37 C33 C35 C36 -23(3) 14_456 .
O31 C33 C35 C36 -149(4) 15_556 .
C36 C33 C35 C36 -109(4) 15_556 .
C34 C33 C35 C36 -22(3) . .
C37 C33 C35 C34 -133(4) . .
C36 C33 C35 C34 22(3) . .
O31 C33 C35 C34 -1(2) . .
C34 C33 C35 C34 -44(4) 15_556 .
C32 C33 C35 C34 -150(5) . .
C37 C33 C35 C34 -1.2(18) 14_456 .
O31 C33 C35 C34 -126(2) 15_556 .
C36 C33 C35 C34 -87(3) 15_556 .
C37 C33 C35 C38 -18(6) . 3_565
C36 C33 C35 C38 137(6) . 3_565
O31 C33 C35 C38 114(5) . 3_565
C34 C33 C35 C38 71(6) 15_556 3_565
C32 C33 C35 C38 -36(7) . 3_565
C37 C33 C35 C38 113(4) 14_456 3_565
O31 C33 C35 C38 -12(5) 15_556 3_565
C36 C33 C35 C38 27(6) 15_556 3_565
C34 C33 C35 C38 114(5) . 3_565
C37 C33 C35 C32 18(6) . .
C36 C33 C35 C32 172(7) . .
O31 C33 C35 C32 149(5) . .
C34 C33 C35 C32 107(6) 15_556 .
C37 C33 C35 C32 149(5) 14_456 .
O31 C33 C35 C32 24(5) 15_556 .
C36 C33 C35 C32 63(5) 15_556 .
C34 C33 C35 C32 150(5) . .
C37 C33 C35 C37 -131(4) . 14_456
C36 C33 C35 C37 23(3) . 14_456
O31 C33 C35 C37 0.4(14) . 14_456
C34 C33 C35 C37 -42(3) 15_556 14_456
C32 C33 C35 C37 -149(5) . 14_456
O31 C33 C35 C37 -125.1(19) 15_556 14_456
C36 C33 C35 C37 -86(2) 15_556 14_456
C34 C33 C35 C37 1.2(18) . 14_456
C37 C33 C35 O31 -113(4) . 14_456
C36 C33 C35 O31 41(4) . 14_456
O31 C33 C35 O31 18(2) . 14_456
C34 C33 C35 O31 -25(5) 15_556 14_456
C32 C33 C35 O31 -131(5) . 14_456
C37 C33 C35 O31 17.8(17) 14_456 14_456
O31 C33 C35 O31 -107(2) 15_556 14_456
C36 C33 C35 O31 -68(3) 15_556 14_456
C34 C33 C35 O31 19.1(14) . 14_456
C37 C33 C35 C38 2(4) . .
C36 C33 C35 C38 157(5) . .
O31 C33 C35 C38 134(3) . .
C34 C33 C35 C38 91(4) 15_556 .
C32 C33 C35 C38 -15(5) . .
C37 C33 C35 C38 134(3) 14_456 .
O31 C33 C35 C38 9(3) 15_556 .
C36 C33 C35 C38 48(3) 15_556 .
C34 C33 C35 C38 135(3) . .
C37 C33 C35 C32 -70(7) . 3_565
C36 C33 C35 C32 84(7) . 3_565
O31 C33 C35 C32 61(7) . 3_565
C34 C33 C35 C32 19(8) 15_556 3_565
C32 C33 C35 C32 -88(8) . 3_565
C37 C33 C35 C32 61(6) 14_456 3_565
O31 C33 C35 C32 -64(7) 15_556 3_565
C36 C33 C35 C32 -25(7) 15_556 3_565
C34 C33 C35 C32 62(6) . 3_565
C37 C33 C35 C39 -3(4) . .
C36 C33 C35 C39 152(5) . .
O31 C33 C35 C39 129(2) . .
C34 C33 C35 C39 86(4) 15_556 .
C32 C33 C35 C39 -20(5) . .
C37 C33 C35 C39 129(2) 14_456 .
O31 C33 C35 C39 4(3) 15_556 .
C36 C33 C35 C39 43(3) 15_556 .
C34 C33 C35 C39 130(3) . .
C37 C32 C35 C36 -7(7) . .
C33 C32 C35 C36 4(4) . .
C38 C32 C35 C36 -152(6) . .
O31 C32 C35 C36 -42(12) 15_556 .
C34 C32 C35 C36 -92(11) 2_665 .
C34 C32 C35 C36 -18(3) 15_556 .
C35 C32 C35 C36 -130(7) 2_665 .
C36 C32 C35 C36 -35(5) 15_556 .
C37 C32 C35 C34 28(10) . .
C33 C32 C35 C34 40(7) . .
C38 C32 C35 C34 -117(7) . .
O31 C32 C35 C34 -7(15) 15_556 .
C36 C32 C35 C34 35(4) . .
C34 C32 C35 C34 -57(13) 2_665 .
C34 C32 C35 C34 17(7) 15_556 .
C35 C32 C35 C34 -95(8) 2_665 .
C36 C32 C35 C34 1(8) 15_556 .
C37 C32 C35 C38 139(8) . 3_565
C33 C32 C35 C38 150(5) . 3_565
C38 C32 C35 C38 -6(5) . 3_565
O31 C32 C35 C38 104(13) 15_556 3_565
C36 C32 C35 C38 146(5) . 3_565
C34 C32 C35 C38 53(11) 2_665 3_565
C34 C32 C35 C38 128(5) 15_556 3_565
C35 C32 C35 C38 16(7) 2_665 3_565
C36 C32 C35 C38 111(6) 15_556 3_565
C37 C32 C35 C33 -11(4) . .
C38 C32 C35 C33 -157(8) . .
O31 C32 C35 C33 -47(10) 15_556 .
C36 C32 C35 C33 -4(4) . .
C34 C32 C35 C33 -97(11) 2_665 .
C34 C32 C35 C33 -23(2) 15_556 .
C35 C32 C35 C33 -135(9) 2_665 .
C36 C32 C35 C33 -39(4) 15_556 .
C37 C32 C35 C37 17(8) . 14_456
C33 C32 C35 C37 28(4) . 14_456
C38 C32 C35 C37 -129(6) . 14_456
O31 C32 C35 C37 -19(13) 15_556 14_456
C36 C32 C35 C37 24(2) . 14_456
C34 C32 C35 C37 -69(11) 2_665 14_456
C34 C32 C35 C37 5(4) 15_556 14_456
C35 C32 C35 C37 -107(6) 2_665 14_456
C36 C32 C35 C37 -11(6) 15_556 14_456
C37 C32 C35 O31 66(10) . 14_456
C33 C32 C35 O31 77(7) . 14_456
C38 C32 C35 O31 -79(8) . 14_456
O31 C32 C35 O31 31(16) 15_556 14_456
C36 C32 C35 O31 73(5) . 14_456
C34 C32 C35 O31 -19(15) 2_665 14_456
C34 C32 C35 O31 55(7) 15_556 14_456
C35 C32 C35 O31 -57(10) 2_665 14_456
C36 C32 C35 O31 38(9) 15_556 14_456
C37 C32 C35 C38 145(11) . .
C33 C32 C35 C38 157(8) . .
O31 C32 C35 C38 110(13) 15_556 .
C36 C32 C35 C38 152(6) . .
C34 C32 C35 C38 60(9) 2_665 .
C34 C32 C35 C38 134(7) 15_556 .
C35 C32 C35 C38 22(5) 2_665 .
C36 C32 C35 C38 118(8) 15_556 .
C37 C32 C35 C32 115(8) . 3_565
C33 C32 C35 C32 126(6) . 3_565
C38 C32 C35 C32 -30(11) . 3_565
O31 C32 C35 C32 80(15) 15_556 3_565
C36 C32 C35 C32 122(7) . 3_565
C34 C32 C35 C32 30(16) 2_665 3_565
C34 C32 C35 C32 104(7) 15_556 3_565
C35 C32 C35 C32 -8(13) 2_665 3_565
C36 C32 C35 C32 87(9) 15_556 3_565
C37 C32 C35 C39 147(8) . .
C33 C32 C35 C39 159(5) . .
C38 C32 C35 C39 2(5) . .
O31 C32 C35 C39 112(12) 15_556 .
C36 C32 C35 C39 154(4) . .
C34 C32 C35 C39 62(10) 2_665 .
C34 C32 C35 C39 136(4) 15_556 .
C35 C32 C35 C39 24(5) 2_665 .
C36 C32 C35 C39 120(6) 15_556 .
C34 C35 C36 C33 -155(4) . .
C38 C35 C36 C33 -70(9) 3_565 .
C32 C35 C36 C33 -5(5) . .
C37 C35 C36 C33 -140(5) 14_456 .
O31 C35 C36 C33 -143(3) 14_456 .
C38 C35 C36 C33 -25(5) . .
C32 C35 C36 C33 -123(5) 3_565 .
C39 C35 C36 C33 -39(7) . .
C38 C35 C36 C34 85(8) 3_565 .
C33 C35 C36 C34 155(4) . .
C32 C35 C36 C34 149(4) . .
C37 C35 C36 C34 15(3) 14_456 .
O31 C35 C36 C34 11.5(15) 14_456 .
C38 C35 C36 C34 130(4) . .
C32 C35 C36 C34 31(5) 3_565 .
C39 C35 C36 C34 115(5) . .
C34 C35 C36 O31 -75(11) . .
C38 C35 C36 O31 10(17) 3_565 .
C33 C35 C36 O31 80(11) . .
C32 C35 C36 O31 74(12) . .
C37 C35 C36 O31 -60(10) 14_456 .
O31 C35 C36 O31 -63(11) 14_456 .
C38 C35 C36 O31 55(13) . .
C32 C35 C36 O31 -44(14) 3_565 .
C39 C35 C36 O31 40(15) . .
C34 C35 C36 C37 -15(3) . 14_456
C38 C35 C36 C37 70(9) 3_565 14_456
C33 C35 C36 C37 140(5) . 14_456
C32 C35 C36 C37 135(4) . 14_456
O31 C35 C36 C37 -3(3) 14_456 14_456
C38 C35 C36 C37 115(4) . 14_456
C32 C35 C36 C37 17(7) 3_565 14_456
C39 C35 C36 C37 101(5) . 14_456
C34 C35 C36 C34 -121(4) . 15_556
C38 C35 C36 C34 -36(11) 3_565 15_556
C33 C35 C36 C34 34(3) . 15_556
C32 C35 C36 C34 28(5) . 15_556
C37 C35 C36 C34 -106(5) 14_456 15_556
O31 C35 C36 C34 -109(4) 14_456 15_556
C38 C35 C36 C34 9(7) . 15_556
C32 C35 C36 C34 -90(7) 3_565 15_556
C39 C35 C36 C34 -6(8) . 15_556
C34 C35 C36 C32 -149(4) . .
C38 C35 C36 C32 -64(9) 3_565 .
C33 C35 C36 C32 5(5) . .
C37 C35 C36 C32 -135(4) 14_456 .
O31 C35 C36 C32 -138(4) 14_456 .
C38 C35 C36 C32 -20(4) . .
C32 C35 C36 C32 -118(7) 3_565 .
C39 C35 C36 C32 -34(5) . .
C34 C35 C36 C37 -145(2) . .
C38 C35 C36 C37 -60(9) 3_565 .
C33 C35 C36 C37 9(2) . .
C32 C35 C36 C37 4(4) . .
C37 C35 C36 C37 -131(4) 14_456 .
O31 C35 C36 C37 -133.5(19) 14_456 .
C38 C35 C36 C37 -15(5) . .
C32 C35 C36 C37 -114(5) 3_565 .
C39 C35 C36 C37 -30(6) . .
C34 C35 C36 C33 -17.3(17) . 14_456
C38 C35 C36 C33 68(9) 3_565 14_456
C33 C35 C36 C33 137(4) . 14_456
C32 C35 C36 C33 132(4) . 14_456
C37 C35 C36 C33 -3(2) 14_456 14_456
O31 C35 C36 C33 -5.7(18) 14_456 14_456
C38 C35 C36 C33 112(4) . 14_456
C32 C35 C36 C33 14(6) 3_565 14_456
C39 C35 C36 C33 98(5) . 14_456
C34 C35 C36 C32 -43(5) . 14_456
C38 C35 C36 C32 42(10) 3_565 14_456
C33 C35 C36 C32 111(6) . 14_456
C32 C35 C36 C32 106(7) . 14_456
C37 C35 C36 C32 -29(4) 14_456 14_456
O31 C35 C36 C32 -32(5) 14_456 14_456
C38 C35 C36 C32 86(6) . 14_456
C32 C35 C36 C32 -12(7) 3_565 14_456
C39 C35 C36 C32 72(7) . 14_456
C37 C33 C36 C35 58(11) . .
O31 C33 C36 C35 154(4) . .
C34 C33 C36 C35 135(3) 15_556 .
C32 C33 C36 C35 8(7) . .
C37 C33 C36 C35 144(5) 14_456 .
O31 C33 C36 C35 51(6) 15_556 .
C36 C33 C36 C35 104(4) 15_556 .
C34 C33 C36 C35 92(9) . .
C37 C33 C36 C34 -34(16) . .
O31 C33 C36 C34 62(9) . .
C34 C33 C36 C34 43(10) 15_556 .
C32 C33 C36 C34 -84(10) . .
C35 C33 C36 C34 -92(9) . .
C37 C33 C36 C34 51(8) 14_456 .
O31 C33 C36 C34 -41(12) 15_556 .
C36 C33 C36 C34 11(11) 15_556 .
C37 C33 C36 O31 -96(10) . .
C34 C33 C36 O31 -19(2) 15_556 .
C32 C33 C36 O31 -146(5) . .
C35 C33 C36 O31 -154(4) . .
C37 C33 C36 O31 -11(2) 14_456 .
O31 C33 C36 O31 -103(4) 15_556 .
C36 C33 C36 O31 -51(3) 15_556 .
C34 C33 C36 O31 -62(9) . .
C37 C33 C36 C37 -85(10) . 14_456
O31 C33 C36 C37 11(2) . 14_456
C34 C33 C36 C37 -9(4) 15_556 14_456
C32 C33 C36 C37 -136(5) . 14_456
C35 C33 C36 C37 -144(5) . 14_456
O31 C33 C36 C37 -92(5) 15_556 14_456
C36 C33 C36 C37 -40(4) 15_556 14_456
C34 C33 C36 C37 -51(8) . 14_456
C37 C33 C36 C34 -77(9) . 15_556
O31 C33 C36 C34 19(2) . 15_556
C32 C33 C36 C34 -127(6) . 15_556
C35 C33 C36 C34 -135(3) . 15_556
C37 C33 C36 C34 9(4) 14_456 15_556
O31 C33 C36 C34 -84(4) 15_556 15_556
C36 C33 C36 C34 -31(2) 15_556 15_556
C34 C33 C36 C34 -43(10) . 15_556
C37 C33 C36 C32 51(10) . .
O31 C33 C36 C32 146(5) . .
C34 C33 C36 C32 127(6) 15_556 .
C35 C33 C36 C32 -8(7) . .
C37 C33 C36 C32 136(5) 14_456 .
O31 C33 C36 C32 43(6) 15_556 .
C36 C33 C36 C32 96(6) 15_556 .
C34 C33 C36 C32 84(10) . .
O31 C33 C36 C37 96(10) . .
C34 C33 C36 C37 77(9) 15_556 .
C32 C33 C36 C37 -51(10) . .
C35 C33 C36 C37 -58(11) . .
C37 C33 C36 C37 85(10) 14_456 .
O31 C33 C36 C37 -7(6) 15_556 .
C36 C33 C36 C37 45(8) 15_556 .
C34 C33 C36 C37 34(16) . .
C37 C33 C36 C33 -63(10) . 14_456
O31 C33 C36 C33 33(3) . 14_456
C34 C33 C36 C33 14(5) 15_556 14_456
C32 C33 C36 C33 -113(6) . 14_456
C35 C33 C36 C33 -121(5) . 14_456
C37 C33 C36 C33 22.5(17) 14_456 14_456
O31 C33 C36 C33 -70(5) 15_556 14_456
C36 C33 C36 C33 -17(5) 15_556 14_456
C34 C33 C36 C33 -29(7) . 14_456
C37 C33 C36 C32 -72(10) . 14_456
O31 C33 C36 C32 24(3) . 14_456
C34 C33 C36 C32 5(4) 15_556 14_456
C32 C33 C36 C32 -122(7) . 14_456
C35 C33 C36 C32 -130(5) . 14_456
C37 C33 C36 C32 13(3) 14_456 14_456
O31 C33 C36 C32 -79(5) 15_556 14_456
C36 C33 C36 C32 -26(4) 15_556 14_456
C34 C33 C36 C32 -38(9) . 14_456
C37 C34 C36 C35 -165(3) 14_456 .
O31 C34 C36 C35 -71(8) 14_456 .
C33 C34 C36 C35 -147(3) 14_456 .
O31 C34 C36 C35 -157(4) . .
C36 C34 C36 C35 -119(4) 14_456 .
C32 C34 C36 C35 -31(5) 3_565 .
C37 C34 C36 C35 -63(5) 3_565 .
C32 C34 C36 C35 -143(4) 14_456 .
C33 C34 C36 C35 -102(9) . .
C37 C34 C36 C33 -63(9) 14_456 .
O31 C34 C36 C33 31(14) 14_456 .
C33 C34 C36 C33 -45(10) 14_456 .
C35 C34 C36 C33 102(9) . .
O31 C34 C36 C33 -55(8) . .
C36 C34 C36 C33 -17(11) 14_456 .
C32 C34 C36 C33 71(10) 3_565 .
C37 C34 C36 C33 39(11) 3_565 .
C32 C34 C36 C33 -41(9) 14_456 .
C37 C34 C36 O31 -8(2) 14_456 .
O31 C34 C36 O31 86(8) 14_456 .
C33 C34 C36 O31 10(3) 14_456 .
C35 C34 C36 O31 157(4) . .
C36 C34 C36 O31 38(4) 14_456 .
C32 C34 C36 O31 126(4) 3_565 .
C37 C34 C36 O31 94(4) 3_565 .
C32 C34 C36 O31 14(4) 14_456 .
C33 C34 C36 O31 55(8) . .
O31 C34 C36 C37 94(8) 14_456 14_456
C33 C34 C36 C37 18(2) 14_456 14_456
C35 C34 C36 C37 165(3) . 14_456
O31 C34 C36 C37 8(2) . 14_456
C36 C34 C36 C37 46(3) 14_456 14_456
C32 C34 C36 C37 134(4) 3_565 14_456
C37 C34 C36 C37 102(4) 3_565 14_456
C32 C34 C36 C37 22(3) 14_456 14_456
C33 C34 C36 C37 63(9) . 14_456
C37 C34 C36 C34 -34(3) 14_456 15_556
O31 C34 C36 C34 60(9) 14_456 15_556
C33 C34 C36 C34 -17(4) 14_456 15_556
C35 C34 C36 C34 130(4) . 15_556
O31 C34 C36 C34 -26.5(17) . 15_556
C36 C34 C36 C34 12(5) 14_456 15_556
C32 C34 C36 C34 99(5) 3_565 15_556
C37 C34 C36 C34 68(5) 3_565 15_556
C32 C34 C36 C34 -13(4) 14_456 15_556
C33 C34 C36 C34 28(7) . 15_556
C37 C34 C36 C32 -123(6) 14_456 .
O31 C34 C36 C32 -29(11) 14_456 .
C33 C34 C36 C32 -105(6) 14_456 .
C35 C34 C36 C32 42(6) . .
O31 C34 C36 C32 -115(6) . .
C36 C34 C36 C32 -77(7) 14_456 .
C32 C34 C36 C32 11(6) 3_565 .
C37 C34 C36 C32 -21(8) 3_565 .
C32 C34 C36 C32 -101(7) 14_456 .
C33 C34 C36 C32 -60(9) . .
C37 C34 C36 C37 -74(5) 14_456 .
O31 C34 C36 C37 21(11) 14_456 .
C33 C34 C36 C37 -56(6) 14_456 .
C35 C34 C36 C37 91(5) . .
O31 C34 C36 C37 -66(4) . .
C36 C34 C36 C37 -28(7) 14_456 .
C32 C34 C36 C37 60(7) 3_565 .
C37 C34 C36 C37 28(8) 3_565 .
C32 C34 C36 C37 -52(5) 14_456 .
C33 C34 C36 C37 -11(5) . .
C37 C34 C36 C33 -18(2) 14_456 14_456
O31 C34 C36 C33 76(7) 14_456 14_456
C35 C34 C36 C33 147(3) . 14_456
O31 C34 C36 C33 -10(3) . 14_456
C36 C34 C36 C33 28(2) 14_456 14_456
C32 C34 C36 C33 116(5) 3_565 14_456
C37 C34 C36 C33 84(4) 3_565 14_456
C32 C34 C36 C33 4(4) 14_456 14_456
C33 C34 C36 C33 45(10) . 14_456
C37 C34 C36 C32 -22(3) 14_456 14_456
O31 C34 C36 C32 72(8) 14_456 14_456
C33 C34 C36 C32 -4(4) 14_456 14_456
C35 C34 C36 C32 143(4) . 14_456
O31 C34 C36 C32 -14(4) . 14_456
C36 C34 C36 C32 24(4) 14_456 14_456
C32 C34 C36 C32 112(6) 3_565 14_456
C37 C34 C36 C32 80(5) 3_565 14_456
C33 C34 C36 C32 41(9) . 14_456
C37 O31 C36 C35 77(11) 14_456 .
C34 O31 C36 C35 -71(12) 15_556 .
C33 O31 C36 C35 -90(11) . .
C32 O31 C36 C35 46(13) 14_456 .
C34 O31 C36 C35 68(11) . .
C37 O31 C36 C35 -79(11) . .
C33 O31 C36 C35 63(11) 14_456 .
C35 O31 C36 C35 -39(13) 15_556 .
C37 O31 C36 C33 167(3) 14_456 .
C34 O31 C36 C33 20(3) 15_556 .
C32 O31 C36 C33 137(6) 14_456 .
C34 O31 C36 C33 159(3) . .
C37 O31 C36 C33 11.6(19) . .
C33 O31 C36 C33 153(3) 14_456 .
C35 O31 C36 C33 51(3) 15_556 .
C37 O31 C36 C34 9(2) 14_456 .
C34 O31 C36 C34 -139(3) 15_556 .
C33 O31 C36 C34 -159(3) . .
C32 O31 C36 C34 -22(6) 14_456 .
C37 O31 C36 C34 -147(2) . .
C33 O31 C36 C34 -5.6(18) 14_456 .
C35 O31 C36 C34 -108(3) 15_556 .
C34 O31 C36 C37 -147(3) 15_556 14_456
C33 O31 C36 C37 -167(3) . 14_456
C32 O31 C36 C37 -30(5) 14_456 14_456
C34 O31 C36 C37 -9(2) . 14_456
C37 O31 C36 C37 -156(2) . 14_456
C33 O31 C36 C37 -14.1(16) 14_456 14_456
C35 O31 C36 C37 -116(3) 15_556 14_456
C37 O31 C36 C34 147(3) 14_456 15_556
C33 O31 C36 C34 -20(3) . 15_556
C32 O31 C36 C34 117(6) 14_456 15_556
C34 O31 C36 C34 139(3) . 15_556
C37 O31 C36 C34 -8.3(18) . 15_556
C33 O31 C36 C34 133(2) 14_456 15_556
C35 O31 C36 C34 31(2) 15_556 15_556
C37 O31 C36 C32 146(4) 14_456 .
C34 O31 C36 C32 -1(4) 15_556 .
C33 O31 C36 C32 -21(4) . .
C32 O31 C36 C32 115(9) 14_456 .
C34 O31 C36 C32 137(4) . .
C37 O31 C36 C32 -10(4) . .
C33 O31 C36 C32 132(4) 14_456 .
C35 O31 C36 C32 30(4) 15_556 .
C37 O31 C36 C37 156(2) 14_456 .
C34 O31 C36 C37 8.3(18) 15_556 .
C33 O31 C36 C37 -11.6(19) . .
C32 O31 C36 C37 125(5) 14_456 .
C34 O31 C36 C37 147(2) . .
C33 O31 C36 C37 141.4(13) 14_456 .
C35 O31 C36 C37 39(2) 15_556 .
C37 O31 C36 C33 14.1(16) 14_456 14_456
C34 O31 C36 C33 -133(2) 15_556 14_456
C33 O31 C36 C33 -153(3) . 14_456
C32 O31 C36 C33 -16(5) 14_456 14_456
C34 O31 C36 C33 5.6(18) . 14_456
C37 O31 C36 C33 -141.4(13) . 14_456
C35 O31 C36 C33 -102(3) 15_556 14_456
C37 O31 C36 C32 30(5) 14_456 14_456
C34 O31 C36 C32 -117(6) 15_556 14_456
C33 O31 C36 C32 -137(6) . 14_456
C34 O31 C36 C32 22(6) . 14_456
C37 O31 C36 C32 -125(5) . 14_456
C33 O31 C36 C32 16(5) 14_456 14_456
C35 O31 C36 C32 -86(6) 15_556 14_456
C37 C32 C36 C35 173(7) . .
C33 C32 C36 C35 -172(7) . .
C38 C32 C36 C35 27(7) . .
O31 C32 C36 C35 151(8) 15_556 .
C34 C32 C36 C35 116(9) 2_665 .
C34 C32 C36 C35 158(4) 15_556 .
C35 C32 C36 C35 69(9) 2_665 .
C36 C32 C36 C35 148(4) 15_556 .
C37 C32 C36 C33 -15(3) . .
C38 C32 C36 C33 -160(10) . .
O31 C32 C36 C33 -37(5) 15_556 .
C35 C32 C36 C33 172(7) . .
C34 C32 C36 C33 -71(9) 2_665 .
C34 C32 C36 C33 -30(4) 15_556 .
C35 C32 C36 C33 -118(12) 2_665 .
C36 C32 C36 C33 -40(4) 15_556 .
C37 C32 C36 C34 133(5) . .
C33 C32 C36 C34 147(5) . .
C38 C32 C36 C34 -13(10) . .
O31 C32 C36 C34 110(8) 15_556 .
C35 C32 C36 C34 -40(5) . .
C34 C32 C36 C34 76(11) 2_665 .
C34 C32 C36 C34 118(5) 15_556 .
C35 C32 C36 C34 29(13) 2_665 .
C36 C32 C36 C34 107(5) 15_556 .
C37 C32 C36 O31 16(6) . .
C33 C32 C36 O31 30(5) . .
C38 C32 C36 O31 -130(7) . .
O31 C32 C36 O31 -6(7) 15_556 .
C35 C32 C36 O31 -157(4) . .
C34 C32 C36 O31 -41(9) 2_665 .
C34 C32 C36 O31 1(2) 15_556 .
C35 C32 C36 O31 -88(10) 2_665 .
C36 C32 C36 O31 -10(4) 15_556 .
C37 C32 C36 C37 54(8) . 14_456
C33 C32 C36 C37 68(7) . 14_456
C38 C32 C36 C37 -92(9) . 14_456
O31 C32 C36 C37 32(11) 15_556 14_456
C35 C32 C36 C37 -119(6) . 14_456
C34 C32 C36 C37 -3(13) 2_665 14_456
C34 C32 C36 C37 39(6) 15_556 14_456
C35 C32 C36 C37 -50(13) 2_665 14_456
C36 C32 C36 C37 28(7) 15_556 14_456
C37 C32 C36 C34 15(4) . 15_556
C33 C32 C36 C34 30(4) . 15_556
C38 C32 C36 C34 -131(7) . 15_556
O31 C32 C36 C34 -7(5) 15_556 15_556
C35 C32 C36 C34 -158(4) . 15_556
C34 C32 C36 C34 -42(7) 2_665 15_556
C35 C32 C36 C34 -89(9) 2_665 15_556
C36 C32 C36 C34 -10.4(18) 15_556 15_556
C33 C32 C36 C37 15(3) . .
C38 C32 C36 C37 -146(10) . .
O31 C32 C36 C37 -22(3) 15_556 .
C35 C32 C36 C37 -173(7) . .
C34 C32 C36 C37 -57(7) 2_665 .
C34 C32 C36 C37 -15(4) 15_556 .
C35 C32 C36 C37 -104(11) 2_665 .
C36 C32 C36 C37 -25(3) 15_556 .
C37 C32 C36 C33 88(7) . 14_456
C33 C32 C36 C33 103(6) . 14_456
C38 C32 C36 C33 -58(10) . 14_456
O31 C32 C36 C33 66(9) 15_556 14_456
C35 C32 C36 C33 -85(5) . 14_456
C34 C32 C36 C33 31(12) 2_665 14_456
C34 C32 C36 C33 73(5) 15_556 14_456
C35 C32 C36 C33 -16(14) 2_665 14_456
C36 C32 C36 C33 63(6) 15_556 14_456
C37 C32 C36 C32 51(8) . 14_456
C33 C32 C36 C32 66(7) . 14_456
C38 C32 C36 C32 -95(8) . 14_456
O31 C32 C36 C32 29(10) 15_556 14_456
C35 C32 C36 C32 -122(5) . 14_456
C34 C32 C36 C32 -6(11) 2_665 14_456
C34 C32 C36 C32 36(5) 15_556 14_456
C35 C32 C36 C32 -53(12) 2_665 14_456
C36 C32 C36 C32 26(6) 15_556 14_456
C36 C33 C37 O31 -17(14) . 15_556
O31 C33 C37 O31 -102(7) . 15_556
C34 C33 C37 O31 -105(7) 15_556 15_556
C32 C33 C37 O31 43(8) . 15_556
C35 C33 C37 O31 22(9) . 15_556
C37 C33 C37 O31 -78(7) 14_456 15_556
C36 C33 C37 O31 -85(7) 15_556 15_556
C34 C33 C37 O31 -30(10) . 15_556
C36 C33 C37 C34 88(10) . 15_556
O31 C33 C37 C34 3(3) . 15_556
C32 C33 C37 C34 148(6) . 15_556
C35 C33 C37 C34 127(3) . 15_556
C37 C33 C37 C34 27(4) 14_456 15_556
O31 C33 C37 C34 105(7) 15_556 15_556
C36 C33 C37 C34 21(3) 15_556 15_556
C34 C33 C37 C34 75(5) . 15_556
C36 C33 C37 C32 -59(11) . .
O31 C33 C37 C32 -145(6) . .
C34 C33 C37 C32 -148(6) 15_556 .
C35 C33 C37 C32 -21(7) . .
C37 C33 C37 C32 -121(6) 14_456 .
O31 C33 C37 C32 -43(8) 15_556 .
C36 C33 C37 C32 -127(6) 15_556 .
C34 C33 C37 C32 -72(7) . .
C36 C33 C37 C36 68(11) . 15_556
O31 C33 C37 C36 -17(4) . 15_556
C34 C33 C37 C36 -21(2) 15_556 15_556
C32 C33 C37 C36 127(6) . 15_556
C35 C33 C37 C36 107(4) . 15_556
C37 C33 C37 C36 6(5) 14_456 15_556
O31 C33 C37 C36 85(7) 15_556 15_556
C34 C33 C37 C36 55(6) . 15_556
C36 C33 C37 O31 85(9) . .
C34 C33 C37 O31 -3(3) 15_556 .
C32 C33 C37 O31 145(6) . .
C35 C33 C37 O31 124(5) . .
C37 C33 C37 O31 23.9(19) 14_456 .
O31 C33 C37 O31 102(7) 15_556 .
C36 C33 C37 O31 17(4) 15_556 .
C34 C33 C37 O31 72(4) . .
C36 C33 C37 C33 36(11) . 15_556
O31 C33 C37 C33 -50(5) . 15_556
C34 C33 C37 C33 -53(3) 15_556 15_556
C32 C33 C37 C33 95(6) . 15_556
C35 C33 C37 C33 74(5) . 15_556
C37 C33 C37 C33 -26(6) 14_456 15_556
O31 C33 C37 C33 52(6) 15_556 15_556
C36 C33 C37 C33 -32(2) 15_556 15_556
C34 C33 C37 C33 23(7) . 15_556
O31 C33 C37 C36 -85(9) . .
C34 C33 C37 C36 -88(10) 15_556 .
C32 C33 C37 C36 59(11) . .
C35 C33 C37 C36 39(8) . .
C37 C33 C37 C36 -61(9) 14_456 .
O31 C33 C37 C36 17(14) 15_556 .
C36 C33 C37 C36 -68(11) 15_556 .
C34 C33 C37 C36 -13(6) . .
C36 C33 C37 C35 71(10) . 15_556
O31 C33 C37 C35 -15(3) . 15_556
C34 C33 C37 C35 -17.8(17) 15_556 15_556
C32 C33 C37 C35 130(6) . 15_556
C35 C33 C37 C35 109(3) . 15_556
C37 C33 C37 C35 9(4) 14_456 15_556
O31 C33 C37 C35 88(7) 15_556 15_556
C36 C33 C37 C35 3(2) 15_556 15_556
C34 C33 C37 C35 58(5) . 15_556
C36 C33 C37 C34 -17(12) . 2_665
O31 C33 C37 C34 -102(4) . 2_665
C34 C33 C37 C34 -105(4) 15_556 2_665
C32 C33 C37 C34 43(6) . 2_665
C35 C33 C37 C34 22(6) . 2_665
C37 C33 C37 C34 -78(4) 14_456 2_665
O31 C33 C37 C34 0(4) 15_556 2_665
C36 C33 C37 C34 -84(4) 15_556 2_665
C34 C33 C37 C34 -30(7) . 2_665
C38 C32 C37 C33 95(20) . .
O31 C32 C37 C33 161(3) 15_556 .
C35 C32 C37 C33 13(4) . .
C36 C32 C37 C33 9.9(19) . .
C34 C32 C37 C33 149(4) 2_665 .
C34 C32 C37 C33 44(8) 15_556 .
C35 C32 C37 C33 142(7) 2_665 .
C36 C32 C37 C33 121(6) 15_556 .
C33 C32 C37 O31 -161(3) . 15_556
C38 C32 C37 O31 -65(20) . 15_556
C35 C32 C37 O31 -147(6) . 15_556
C36 C32 C37 O31 -151(3) . 15_556
C34 C32 C37 O31 -11(2) 2_665 15_556
C34 C32 C37 O31 -117(7) 15_556 15_556
C35 C32 C37 O31 -19(5) 2_665 15_556
C36 C32 C37 O31 -39(6) 15_556 15_556
C33 C32 C37 C34 -44(7) . 15_556
C38 C32 C37 C34 51(24) . 15_556
O31 C32 C37 C34 117(7) 15_556 15_556
C35 C32 C37 C34 -31(11) . 15_556
C36 C32 C37 C34 -34(8) . 15_556
C34 C32 C37 C34 105(7) 2_665 15_556
C35 C32 C37 C34 98(9) 2_665 15_556
C36 C32 C37 C34 77(7) 15_556 15_556
C33 C32 C37 C36 -121(6) . 15_556
C38 C32 C37 C36 -26(24) . 15_556
O31 C32 C37 C36 39(6) 15_556 15_556
C35 C32 C37 C36 -108(7) . 15_556
C36 C32 C37 C36 -112(6) . 15_556
C34 C32 C37 C36 28(7) 2_665 15_556
C34 C32 C37 C36 -77(8) 15_556 15_556
C35 C32 C37 C36 21(11) 2_665 15_556
C33 C32 C37 O31 -20(3) . .
C38 C32 C37 O31 75(20) . .
O31 C32 C37 O31 141(3) 15_556 .
C35 C32 C37 O31 -7(7) . .
C36 C32 C37 O31 -10(4) . .
C34 C32 C37 O31 129(2) 2_665 .
C34 C32 C37 O31 24(5) 15_556 .
C35 C32 C37 O31 122(5) 2_665 .
C36 C32 C37 O31 101(6) 15_556 .
C33 C32 C37 C33 -138(3) . 15_556
C38 C32 C37 C33 -42(21) . 15_556
O31 C32 C37 C33 23(2) 15_556 15_556
C35 C32 C37 C33 -124(4) . 15_556
C36 C32 C37 C33 -128(2) . 15_556
C34 C32 C37 C33 12(3) 2_665 15_556
C34 C32 C37 C33 -94(7) 15_556 15_556
C35 C32 C37 C33 4(7) 2_665 15_556
C36 C32 C37 C33 -16(4) 15_556 15_556
C33 C32 C37 C36 -9.9(19) . .
C38 C32 C37 C36 86(20) . .
O31 C32 C37 C36 151(3) 15_556 .
C35 C32 C37 C36 4(3) . .
C34 C32 C37 C36 140(4) 2_665 .
C34 C32 C37 C36 34(8) 15_556 .
C35 C32 C37 C36 132(7) 2_665 .
C36 C32 C37 C36 112(6) 15_556 .
C33 C32 C37 C35 -89(7) . 15_556
C38 C32 C37 C35 6(25) . 15_556
O31 C32 C37 C35 72(7) 15_556 15_556
C35 C32 C37 C35 -76(9) . 15_556
C36 C32 C37 C35 -79(7) . 15_556
C34 C32 C37 C35 60(7) 2_665 15_556
C34 C32 C37 C35 -45(5) 15_556 15_556
C35 C32 C37 C35 53(11) 2_665 15_556
C36 C32 C37 C35 32(4) 15_556 15_556
C33 C32 C37 C34 -149(4) . 2_665
C38 C32 C37 C34 -54(19) . 2_665
O31 C32 C37 C34 11(2) 15_556 2_665
C35 C32 C37 C34 -136(6) . 2_665
C36 C32 C37 C34 -140(4) . 2_665
C34 C32 C37 C34 -105(7) 15_556 2_665
C35 C32 C37 C34 -7(4) 2_665 2_665
C36 C32 C37 C34 -28(7) 15_556 2_665
C37 O31 C37 C33 -58(5) 14_456 .
C34 O31 C37 C33 175(4) 15_556 .
C36 O31 C37 C33 -19(3) . .
C32 O31 C37 C33 -131(7) 14_456 .
C34 O31 C37 C33 -40(3) . .
C33 O31 C37 C33 -75(3) 14_456 .
C35 O31 C37 C33 -164(3) 15_556 .
C37 O31 C37 O31 74(2) 14_456 15_556
C34 O31 C37 O31 -53(4) 15_556 15_556
C36 O31 C37 O31 113(3) . 15_556
C33 O31 C37 O31 132(5) . 15_556
C32 O31 C37 O31 1(7) 14_456 15_556
C34 O31 C37 O31 92(4) . 15_556
C33 O31 C37 O31 57(4) 14_456 15_556
C35 O31 C37 O31 -32(4) 15_556 15_556
C37 O31 C37 C34 128(4) 14_456 15_556
C36 O31 C37 C34 166(3) . 15_556
C33 O31 C37 C34 -175(4) . 15_556
C32 O31 C37 C34 54(6) 14_456 15_556
C34 O31 C37 C34 146(3) . 15_556
C33 O31 C37 C34 110(3) 14_456 15_556
C35 O31 C37 C34 21(2) 15_556 15_556
C37 O31 C37 C32 -22(7) 14_456 .
C34 O31 C37 C32 -149(7) 15_556 .
C36 O31 C37 C32 17(6) . .
C33 O31 C37 C32 36(6) . .
C32 O31 C37 C32 -95(9) 14_456 .
C34 O31 C37 C32 -4(6) . .
C33 O31 C37 C32 -39(6) 14_456 .
C35 O31 C37 C32 -128(6) 15_556 .
C37 O31 C37 C36 108(3) 14_456 15_556
C34 O31 C37 C36 -20(2) 15_556 15_556
C36 O31 C37 C36 147(2) . 15_556
C33 O31 C37 C36 165(3) . 15_556
C32 O31 C37 C36 34(6) 14_456 15_556
C34 O31 C37 C36 125.8(18) . 15_556
C33 O31 C37 C36 91(2) 14_456 15_556
C35 O31 C37 C36 1.5(18) 15_556 15_556
C37 O31 C37 C33 90(3) 14_456 15_556
C34 O31 C37 C33 -38(2) 15_556 15_556
C36 O31 C37 C33 128.5(18) . 15_556
C33 O31 C37 C33 147(4) . 15_556
C32 O31 C37 C33 16(6) 14_456 15_556
C34 O31 C37 C33 107.7(18) . 15_556
C33 O31 C37 C33 73(3) 14_456 15_556
C35 O31 C37 C33 -16.6(16) 15_556 15_556
C37 O31 C37 C36 -39(3) 14_456 .
C34 O31 C37 C36 -166(3) 15_556 .
C33 O31 C37 C36 19(3) . .
C32 O31 C37 C36 -112(6) 14_456 .
C34 O31 C37 C36 -20.9(15) . .
C33 O31 C37 C36 -56(2) 14_456 .
C35 O31 C37 C36 -145.1(18) 15_556 .
C37 O31 C37 C35 106(3) 14_456 15_556
C34 O31 C37 C35 -21(2) 15_556 15_556
C36 O31 C37 C35 145.1(18) . 15_556
C33 O31 C37 C35 164(3) . 15_556
C32 O31 C37 C35 33(6) 14_456 15_556
C34 O31 C37 C35 124.2(16) . 15_556
C33 O31 C37 C35 89(2) 14_456 15_556
C37 O31 C37 C34 55(3) 14_456 2_665
C34 O31 C37 C34 -72(3) 15_556 2_665
C36 O31 C37 C34 94(3) . 2_665
C33 O31 C37 C34 113(4) . 2_665
C32 O31 C37 C34 -18(6) 14_456 2_665
C34 O31 C37 C34 73(3) . 2_665
C33 O31 C37 C34 38(4) 14_456 2_665
C35 O31 C37 C34 -51(2) 15_556 2_665
C35 C36 C37 C33 -125(11) . .
C34 C36 C37 C33 156(12) . .
O31 C36 C37 C33 79(10) . .
C37 C36 C37 C33 99(10) 14_456 .
C34 C36 C37 C33 88(10) 15_556 .
C32 C36 C37 C33 -118(11) . .
C33 C36 C37 C33 124(10) 14_456 .
C32 C36 C37 C33 108(10) 14_456 .
C35 C36 C37 O31 42(5) . 15_556
C33 C36 C37 O31 167(11) . 15_556
C34 C36 C37 O31 -37(7) . 15_556
O31 C36 C37 O31 -113(4) . 15_556
C37 C36 C37 O31 -94(4) 14_456 15_556
C34 C36 C37 O31 -105(4) 15_556 15_556
C32 C36 C37 O31 49(6) . 15_556
C33 C36 C37 O31 -69(5) 14_456 15_556
C32 C36 C37 O31 -84(5) 14_456 15_556
C35 C36 C37 C34 147(3) . 15_556
C33 C36 C37 C34 -88(10) . 15_556
C34 C36 C37 C34 68(5) . 15_556
O31 C36 C37 C34 -8.3(18) . 15_556
C37 C36 C37 C34 11(3) 14_456 15_556
C32 C36 C37 C34 155(6) . 15_556
C33 C36 C37 C34 36(2) 14_456 15_556
C32 C36 C37 C34 21(3) 14_456 15_556
C35 C36 C37 C32 -7(7) . .
C33 C36 C37 C32 118(11) . .
C34 C36 C37 C32 -86(8) . .
O31 C36 C37 C32 -163(6) . .
C37 C36 C37 C32 -143(6) 14_456 .
C34 C36 C37 C32 -155(6) 15_556 .
C33 C36 C37 C32 -118(6) 14_456 .
C32 C36 C37 C32 -134(8) 14_456 .
C35 C36 C37 C36 117(3) . 15_556
C33 C36 C37 C36 -118(10) . 15_556
C34 C36 C37 C36 38(5) . 15_556
O31 C36 C37 C36 -39(3) . 15_556
C37 C36 C37 C36 -19(3) 14_456 15_556
C34 C36 C37 C36 -30(2) 15_556 15_556
C32 C36 C37 C36 124(6) . 15_556
C33 C36 C37 C36 6(3) 14_456 15_556
C32 C36 C37 C36 -10(4) 14_456 15_556
C35 C36 C37 O31 156(4) . .
C33 C36 C37 O31 -79(10) . .
C34 C36 C37 O31 76(5) . .
C37 C36 C37 O31 19.7(19) 14_456 .
C34 C36 C37 O31 8.3(18) 15_556 .
C32 C36 C37 O31 163(6) . .
C33 C36 C37 O31 44.4(17) 14_456 .
C32 C36 C37 O31 29(3) 14_456 .
C35 C36 C37 C33 85(4) . 15_556
C33 C36 C37 C33 -150(10) . 15_556
C34 C36 C37 C33 6(6) . 15_556
O31 C36 C37 C33 -71(2) . 15_556
C37 C36 C37 C33 -51(3) 14_456 15_556
C34 C36 C37 C33 -63(2) 15_556 15_556
C32 C36 C37 C33 92(6) . 15_556
C33 C36 C37 C33 -26(3) 14_456 15_556
C32 C36 C37 C33 -42(4) 14_456 15_556
C35 C36 C37 C35 125(3) . 15_556
C33 C36 C37 C35 -110(10) . 15_556
C34 C36 C37 C35 45(5) . 15_556
O31 C36 C37 C35 -31.1(18) . 15_556
C37 C36 C37 C35 -11(2) 14_456 15_556
C34 C36 C37 C35 -22.8(17) 15_556 15_556
C32 C36 C37 C35 132(6) . 15_556
C33 C36 C37 C35 13(2) 14_456 15_556
C32 C36 C37 C35 -2(3) 14_456 15_556
C35 C36 C37 C34 41(4) . 2_665
C33 C36 C37 C34 166(10) . 2_665
C34 C36 C37 C34 -38(6) . 2_665
O31 C36 C37 C34 -115(2) . 2_665
C37 C36 C37 C34 -95(3) 14_456 2_665
C34 C36 C37 C34 -106(3) 15_556 2_665
C32 C36 C37 C34 48(6) . 2_665
C33 C36 C37 C34 -70(3) 14_456 2_665
C32 C36 C37 C34 -86(4) 14_456 2_665
C37 C32 C38 C39 -100(28) . .
C33 C32 C38 C39 -34(29) . .
O31 C32 C38 C39 -146(20) 15_556 .
C35 C32 C38 C39 -9(23) . .
C36 C32 C38 C39 -23(25) . .
C34 C32 C38 C39 -153(22) 2_665 .
C34 C32 C38 C39 -77(25) 15_556 .
C35 C32 C38 C39 -164(25) 2_665 .
C36 C32 C38 C39 -114(22) 15_556 .
C37 C32 C38 C38 -83(22) . 3_565
C33 C32 C38 C38 -17(15) . 3_565
O31 C32 C38 C38 -129(8) 15_556 3_565
C35 C32 C38 C38 8(6) . 3_565
C36 C32 C38 C38 -6(9) . 3_565
C34 C32 C38 C38 -136(5) 2_665 3_565
C34 C32 C38 C38 -60(13) 15_556 3_565
C35 C32 C38 C38 -147(6) 2_665 3_565
C36 C32 C38 C38 -97(10) 15_556 3_565
C37 C32 C38 C38 -12(41) . 2_665
C33 C32 C38 C38 54(32) . 2_665
O31 C32 C38 C38 -58(29) 15_556 2_665
C35 C32 C38 C38 79(26) . 2_665
C36 C32 C38 C38 66(27) . 2_665
C34 C32 C38 C38 -65(26) 2_665 2_665
C34 C32 C38 C38 11(33) 15_556 2_665
C35 C32 C38 C38 -75(25) 2_665 2_665
C36 C32 C38 C38 -25(30) 15_556 2_665
C37 C32 C38 C35 64(20) . 2_665
C33 C32 C38 C35 129(11) . 2_665
O31 C32 C38 C35 18(9) 15_556 2_665
C35 C32 C38 C35 154(5) . 2_665
C36 C32 C38 C35 141(5) . 2_665
C34 C32 C38 C35 11(4) 2_665 2_665
C34 C32 C38 C35 86(10) 15_556 2_665
C36 C32 C38 C35 50(8) 15_556 2_665
C37 C32 C38 C35 -91(20) . .
C33 C32 C38 C35 -25(9) . .
O31 C32 C38 C35 -137(9) 15_556 .
C36 C32 C38 C35 -13(3) . .
C34 C32 C38 C35 -144(5) 2_665 .
C34 C32 C38 C35 -68(9) 15_556 .
C35 C32 C38 C35 -154(5) 2_665 .
C36 C32 C38 C35 -104(8) 15_556 .
C36 C35 C38 C39 -155(7) . .
C34 C35 C38 C39 -82(8) . .
C38 C35 C38 C39 -14(8) 3_565 .
C33 C35 C38 C39 -169(8) . .
C32 C35 C38 C39 176(11) . .
C37 C35 C38 C39 -118(7) 14_456 .
O31 C35 C38 C39 -55(8) 14_456 .
C32 C35 C38 C39 -30(7) 3_565 .
C36 C35 C38 C32 30(7) . .
C34 C35 C38 C32 102(7) . .
C38 C35 C38 C32 171(7) 3_565 .
C33 C35 C38 C32 16(6) . .
C37 C35 C38 C32 66(7) 14_456 .
O31 C35 C38 C32 129(6) 14_456 .
C32 C35 C38 C32 154(9) 3_565 .
C39 C35 C38 C32 -176(11) . .
C36 C35 C38 C38 -141(5) . 3_565
C34 C35 C38 C38 -68(4) . 3_565
C33 C35 C38 C38 -155(3) . 3_565
C32 C35 C38 C38 -171(7) . 3_565
C37 C35 C38 C38 -104(4) 14_456 3_565
O31 C35 C38 C38 -41(3) 14_456 3_565
C32 C35 C38 C38 -17(4) 3_565 3_565
C39 C35 C38 C38 14(8) . 3_565
C36 C35 C38 C38 -123(4) . 2_665
C34 C35 C38 C38 -51(5) . 2_665
C38 C35 C38 C38 18(3) 3_565 2_665
C33 C35 C38 C38 -137(3) . 2_665
C32 C35 C38 C38 -153(7) . 2_665
C37 C35 C38 C38 -87(3) 14_456 2_665
O31 C35 C38 C38 -24(3) 14_456 2_665
C32 C35 C38 C38 1(4) 3_565 2_665
C39 C35 C38 C38 31(7) . 2_665
C36 C35 C38 C35 -16(10) . 2_665
C34 C35 C38 C35 57(10) . 2_665
C38 C35 C38 C35 125(9) 3_565 2_665
C33 C35 C38 C35 -30(8) . 2_665
C32 C35 C38 C35 -46(8) . 2_665
C37 C35 C38 C35 21(10) 14_456 2_665
O31 C35 C38 C35 84(9) 14_456 2_665
C32 C35 C38 C35 108(10) 3_565 2_665
C39 C35 C38 C35 139(15) . 2_665
C32 C38 C39 C38 135(15) . 2_665
C38 C38 C39 C38 109(16) 3_565 2_665
C35 C38 C39 C38 -26(15) 2_665 2_665
C35 C38 C39 C38 126(7) . 2_665
C32 C38 C39 C38 26(29) . 3_565
C38 C38 C39 C38 -109(16) 2_665 3_565
C35 C38 C39 C38 -135(2) 2_665 3_565
C35 C38 C39 C38 17(10) . 3_565
C32 C38 C39 C35 8(21) . .
C38 C38 C39 C35 -17(10) 3_565 .
C38 C38 C39 C35 -126(7) 2_665 .
C35 C38 C39 C35 -153(9) 2_665 .
C32 C38 C39 C35 100(21) . 3_565
C38 C38 C39 C35 74(13) 3_565 3_565
C38 C38 C39 C35 -35(9) 2_665 3_565
C35 C38 C39 C35 -61(11) 2_665 3_565
C35 C38 C39 C35 92(5) . 3_565
C32 C38 C39 C35 161(28) . 2_665
C38 C38 C39 C35 135(2) 3_565 2_665
C38 C38 C39 C35 26(15) 2_665 2_665
C35 C38 C39 C35 153(9) . 2_665
